data_4303631
loop_
_publ_author_name
'Lea T. Dulatas'
'Seth N. Brown'
'Edema Ojomo'
'Bruce C. Noll'
'Matthew J. Cavo'
'Paul B. Holt'
'Matthew M. Wopperer'

_publ_contact_author_address
;
Department of Chemistry and Biochemistry
University of Notre Dame
251 Nieuwland Science Hall
Notre Dame, IN 46556-5670
USA
;
_publ_contact_author_email Seth.N.Brown.114@nd.edu
_publ_contact_author_fax 1(574)6316652
_publ_contact_author_name 'Professor Seth N. Brown'
_publ_contact_author_phone 1(574)6314659
_publ_section_title
;
Intermetallic Communication in Titanium(IV) Ferrocenyldiketonates
;
_journal_name_full 'Inorganic Chemistry'
_journal_page_first 10789
_journal_page_last 10799
_journal_paper_doi 10.1021/ic901683c
_journal_volume 48
_journal_year 2009
_chemical_formula_moiety 'C120 H96 Fe6 O15 Ti3, 2(C4 H8 O), 2(C H Cl3)'
_chemical_formula_sum 'C130 H114 Cl6 Fe6 O17 Ti3'
_chemical_formula_weight 2639.71
_chemical_name_common
;
Tri(mu-oxo)tris((DiferrocenylBob)titanium(IV)) bis(chloroform) bis
(tetrahydrofuran) solvate
;
_chemical_name_systematic
;
 ?
;
_space_group_IT_number 14
_symmetry_cell_setting monoclinic
_symmetry_space_group_name_Hall '-P 2yn'
_symmetry_space_group_name_H-M 'P 1 21/n 1'
_atom_sites_solution_hydrogens geom
_atom_sites_solution_primary direct
_atom_sites_solution_secondary difmap
_audit_creation_method SHELXL-97
_cell_angle_alpha 90.00
_cell_angle_beta 92.654(3)
_cell_angle_gamma 90.00
_cell_formula_units_Z 4
_cell_length_a 15.8856(9)
_cell_length_b 24.3763(14)
_cell_length_c 30.8018(17)
_cell_measurement_reflns_used 9992
_cell_measurement_temperature 100(2)
_cell_measurement_theta_max 33.07
_cell_measurement_theta_min 2.46
_cell_volume 11914.7(12)
_computing_cell_refinement 'APEX2/SAINT (Bruker, 2004)'
_computing_data_collection 'APEX2 (Bruker, 2004)'
_computing_data_reduction 'SAINT/XPREP (Bruker, 2004; Sheldrick, 2003)'
_computing_molecular_graphics 'XP (Sheldrick, 1998)'
_computing_publication_material 'XCIF (Sheldrick, 2001)'
_computing_structure_refinement 'XL (Sheldrick, 2001)'
_computing_structure_solution 'XS (Sheldrick, 2001)'
_diffrn_ambient_temperature 100(2)
_diffrn_detector_area_resol_mean 8.33
_diffrn_measured_fraction_theta_full .982
_diffrn_measured_fraction_theta_max .982
_diffrn_measurement_device_type 'Bruker SMART Apex II CCD area detector'
_diffrn_measurement_method '\f and \w scans'
_diffrn_radiation_monochromator graphite
_diffrn_radiation_source 'fine-focus sealed tube'
_diffrn_radiation_type MoK\a
_diffrn_radiation_wavelength 0.71073
_diffrn_reflns_av_R_equivalents 0.0282
_diffrn_reflns_av_sigmaI/netI 0.0289
_diffrn_reflns_limit_h_max 24
_diffrn_reflns_limit_h_min -24
_diffrn_reflns_limit_k_max 34
_diffrn_reflns_limit_k_min -37
_diffrn_reflns_limit_l_max 46
_diffrn_reflns_limit_l_min -47
_diffrn_reflns_number 222767
_diffrn_reflns_theta_full 33.48
_diffrn_reflns_theta_max 33.48
_diffrn_reflns_theta_min 1.32
_exptl_absorpt_coefficient_mu 1.098
_exptl_absorpt_correction_T_max 0.7863
_exptl_absorpt_correction_T_min 0.6617
_exptl_absorpt_correction_type multi-scan
_exptl_absorpt_process_details
;
 Blessing, R. H. (1995) Acta Cryst. A51, 33-38.

 Sheldrick, G. M. (2004) SADABS, University of G\"ottingen, Germany.
;
_exptl_crystal_colour red
_exptl_crystal_density_diffrn 1.472
_exptl_crystal_density_method 'not measured'
_exptl_crystal_description block
_exptl_crystal_F_000 5416
_exptl_crystal_recrystallization_method
;
 Crystals were grown by vapor diffusion of tetrahydrofuran into chloroform
;
_exptl_crystal_size_max 0.41
_exptl_crystal_size_mid 0.40
_exptl_crystal_size_min 0.23
_platon_squeeze_details
; 
 Spek, A. L. J. Appl. Cryst (2003) 36, 7-13.
;
_refine_diff_density_max 1.802
_refine_diff_density_min -1.599
_refine_diff_density_rms .078
_refine_ls_extinction_method none
_refine_ls_goodness_of_fit_ref 1.133
_refine_ls_hydrogen_treatment constr
_refine_ls_matrix_type full
_refine_ls_number_parameters 1350
_refine_ls_number_reflns 45830
_refine_ls_number_restraints 0
_refine_ls_restrained_S_all 1.133
_refine_ls_R_factor_all 0.0558
_refine_ls_R_factor_gt 0.0418
_refine_ls_shift/su_max 0.002
_refine_ls_shift/su_mean 0.000
_refine_ls_structure_factor_coef Fsqd
_refine_ls_weighting_details 'calc w=1/[\s^2^(Fo^2^)+(0.0708P)^2^+0.5998P] where P=(Fo^2^+2Fc^2^)/3'
_refine_ls_weighting_scheme calc
_refine_ls_wR_factor_gt 0.1183
_refine_ls_wR_factor_ref 0.1245
_reflns_number_gt 35164
_reflns_number_total 45830
_reflns_threshold_expression >2sigma(I)
_cod_data_source_file ic901683c_si_002_1.cif
_cod_data_source_block muoxosq
_cod_depositor_comments
;
The following automatic conversions were performed:
'_symmetry_cell_setting' value 'Monoclinic' changed to 'monoclinic'
according to '/home/saulius/struct/CIF-dictionaries/cif_core.dic'
dictionary named 'cif_core.dic' version 2.4.1 from 2010-06-29.

Automatic conversion script
Id: cif_fix_enum 1527 2010-12-29 10:47:43Z saulius 
;
_cod_database_code 4303631

loop_
_symmetry_equiv_pos_as_xyz
'x, y, z'
'-x+1/2, y+1/2, -z+1/2'
'-x, -y, -z'
'x-1/2, -y-1/2, z-1/2'

loop_
_atom_site_label
_atom_site_type_symbol
_atom_site_fract_x
_atom_site_fract_y
_atom_site_fract_z
_atom_site_U_iso_or_equiv
_atom_site_adp_type
_atom_site_occupancy
_atom_site_symmetry_multiplicity
_atom_site_calc_flag
_atom_site_refinement_flags
_atom_site_disorder_assembly
_atom_site_disorder_group
Ti1 Ti 1.018556(13) 0.177883(9) 0.202746(6) 0.01336(4) Uani 1 1 d . . .
Ti2 Ti 0.806249(13) 0.162690(9) 0.186105(7) 0.01497(4) Uani 1 1 d . . .
Ti3 Ti 0.926168(14) 0.203744(9) 0.102755(6) 0.01563(4) Uani 1 1 d . . .
Fe11 Fe 0.98904(4) -0.03039(3) 0.242553(15) 0.02291(10) Uani 0.698(2) 1 d P A 1
Fe13 Fe 1.00550(8) -0.04586(6) 0.24156(4) 0.02291(10) Uani 0.302(2) 1 d P A 2
Fe12 Fe 1.156210(14) 0.362980(9) 0.180899(7) 0.02420(5) Uani 1 1 d . . .
Fe21 Fe 0.676488(12) 0.029757(9) 0.073798(6) 0.02079(4) Uani 1 1 d . . .
Fe22 Fe 0.816758(15) 0.310797(11) 0.307752(8) 0.03416(6) Uani 1 1 d . . .
Fe31 Fe 1.154441(12) 0.066715(9) 0.058586(6) 0.02041(4) Uani 1 1 d . . .
Fe32 Fe 0.69126(4) 0.34583(2) 0.085628(15) 0.03327(11) Uani 0.6016(8) 1 d P B 1
Fe33 Fe 0.72266(6) 0.36465(4) 0.09180(2) 0.03327(11) Uani 0.3984(8) 1 d P B 2
O1 O 0.90996(5) 0.16416(4) 0.21373(3) 0.01622(16) Uani 1 1 d . . .
O2 O 1.00711(6) 0.19906(4) 0.14628(3) 0.01651(16) Uani 1 1 d . . .
O3 O 0.83432(6) 0.18455(4) 0.13254(3) 0.01854(17) Uani 1 1 d . . .
O11 O 1.14905(5) 0.17063(4) 0.20353(3) 0.01627(16) Uani 1 1 d . . .
O12 O 1.02858(6) 0.09789(4) 0.19264(3) 0.01889(17) Uani 1 1 d . . .
O13 O 1.05235(6) 0.17033(4) 0.26961(3) 0.01623(16) Uani 1 1 d . . .
O14 O 1.02679(6) 0.25695(4) 0.21756(3) 0.01750(16) Uani 1 1 d . . .
O21 O 0.76399(6) 0.12080(4) 0.24118(3) 0.01883(17) Uani 1 1 d . . .
O22 O 0.79867(6) 0.08773(4) 0.16147(3) 0.01763(17) Uani 1 1 d . . .
O23 O 0.67660(6) 0.16939(4) 0.17784(3) 0.01943(17) Uani 1 1 d . . .
O24 O 0.79168(6) 0.23795(4) 0.20922(3) 0.02214(19) Uani 1 1 d . . .
O31 O 0.85613(6) 0.20044(4) 0.04355(3) 0.01954(17) Uani 1 1 d . . .
O32 O 0.96190(6) 0.13050(4) 0.08365(3) 0.01746(17) Uani 1 1 d . . .
O33 O 1.00979(6) 0.23876(4) 0.05933(3) 0.01976(18) Uani 1 1 d . . .
O34 O 0.89359(8) 0.28129(4) 0.10911(3) 0.0268(2) Uani 1 1 d . B .
C11 C 1.28857(8) 0.14112(6) 0.22151(4) 0.0212(2) Uani 1 1 d . . .
H11A H 1.3167 0.1078 0.2335 0.025 Uiso 1 1 calc R . .
H11B H 1.3134 0.1495 0.1934 0.025 Uiso 1 1 calc R . .
C12 C 1.19541(8) 0.12937(6) 0.21366(4) 0.0170(2) Uani 1 1 d . . .
C13 C 1.16725(8) 0.07516(6) 0.21515(4) 0.0192(2) Uani 1 1 d . . .
H13 H 1.2048 0.0472 0.2253 0.023 Uiso 1 1 calc R . .
C14 C 1.08428(8) 0.06152(5) 0.20193(4) 0.0169(2) Uani 1 1 d . A .
C15 C 1.12601(8) 0.18339(5) 0.33772(4) 0.0179(2) Uani 1 1 d . . .
H15A H 1.1574 0.2133 0.3530 0.021 Uiso 1 1 calc R . .
H15B H 1.0761 0.1748 0.3546 0.021 Uiso 1 1 calc R . .
C16 C 1.09624(7) 0.20366(5) 0.29292(4) 0.0159(2) Uani 1 1 d . . .
C17 C 1.11540(8) 0.25754(5) 0.28095(4) 0.0189(2) Uani 1 1 d . . .
H17 H 1.1550 0.2779 0.2985 0.023 Uiso 1 1 calc R . .
C18 C 1.07789(8) 0.28211(5) 0.24394(4) 0.0174(2) Uani 1 1 d . . .
C21 C 0.68474(9) 0.06252(7) 0.28526(4) 0.0243(3) Uani 1 1 d . . .
H21A H 0.6498 0.0290 0.2818 0.029 Uiso 1 1 calc R . .
H21B H 0.7319 0.0543 0.3064 0.029 Uiso 1 1 calc R . .
C22 C 0.71990(8) 0.07751(6) 0.24177(4) 0.0191(2) Uani 1 1 d . . .
C23 C 0.70457(8) 0.04256(6) 0.20630(4) 0.0200(2) Uani 1 1 d . . .
H23 H 0.6649 0.0136 0.2086 0.024 Uiso 1 1 calc R . .
C24 C 0.74589(8) 0.04903(5) 0.16776(4) 0.0174(2) Uani 1 1 d . . .
C25 C 0.53268(8) 0.18489(7) 0.19273(5) 0.0256(3) Uani 1 1 d . . .
H25A H 0.5008 0.2079 0.2127 0.031 Uiso 1 1 calc R . .
H25B H 0.5140 0.1950 0.1627 0.031 Uiso 1 1 calc R . .
C26 C 0.62556(8) 0.19847(6) 0.19923(4) 0.0214(2) Uani 1 1 d . . .
C27 C 0.64894(9) 0.24320(7) 0.22494(5) 0.0268(3) Uani 1 1 d . . .
H27 H 0.6078 0.2608 0.2415 0.032 Uiso 1 1 calc R . .
C28 C 0.73176(9) 0.26294(6) 0.22701(5) 0.0246(3) Uani 1 1 d . . .
C31 C 0.82256(10) 0.18777(7) -0.03162(4) 0.0272(3) Uani 1 1 d . . .
H31A H 0.7625 0.1800 -0.0268 0.033 Uiso 1 1 calc R . .
H31B H 0.8402 0.1636 -0.0554 0.033 Uiso 1 1 calc R . .
C32 C 0.87466(9) 0.17414(6) 0.00945(4) 0.0201(2) Uani 1 1 d . . .
C33 C 0.93502(9) 0.13307(6) 0.00796(4) 0.0213(2) Uani 1 1 d . . .
H33 H 0.9501 0.1193 -0.0195 0.026 Uiso 1 1 calc R . .
C34 C 0.97406(8) 0.11154(5) 0.04561(4) 0.0172(2) Uani 1 1 d . . .
C35 C 1.06018(11) 0.29256(7) 0.00160(5) 0.0307(3) Uani 1 1 d . . .
H35A H 1.0460 0.3279 -0.0128 0.037 Uiso 1 1 calc R . .
H35B H 1.1179 0.2958 0.0149 0.037 Uiso 1 1 calc R . .
C36 C 0.99900(10) 0.28266(6) 0.03736(4) 0.0233(3) Uani 1 1 d . . .
C37 C 0.93773(12) 0.32220(6) 0.04481(5) 0.0310(3) Uani 1 1 d . B .
H37 H 0.9294 0.3513 0.0246 0.037 Uiso 1 1 calc R . .
C38 C 0.88858(13) 0.32020(6) 0.08097(5) 0.0338(4) Uani 1 1 d . . .
C111 C 1.29291(8) 0.18438(6) 0.29724(4) 0.0204(2) Uani 1 1 d . . .
C112 C 1.30580(8) 0.18849(6) 0.25244(4) 0.0205(2) Uani 1 1 d . . .
C113 C 1.33586(8) 0.23762(6) 0.23612(5) 0.0244(3) Uani 1 1 d . . .
H113 H 1.3438 0.2408 0.2059 0.029 Uiso 1 1 calc R . .
C114 C 1.35444(9) 0.28204(7) 0.26309(5) 0.0290(3) Uani 1 1 d . . .
H114 H 1.3747 0.3153 0.2513 0.035 Uiso 1 1 calc R . .
C115 C 1.34320(9) 0.27753(7) 0.30738(5) 0.0282(3) Uani 1 1 d . . .
H115 H 1.3560 0.3077 0.3261 0.034 Uiso 1 1 calc R . .
C116 C 1.31320(9) 0.22898(6) 0.32428(5) 0.0241(3) Uani 1 1 d . . .
H116 H 1.3063 0.2260 0.3547 0.029 Uiso 1 1 calc R . .
C121 C 1.26007(8) 0.13352(6) 0.31733(4) 0.0197(2) Uani 1 1 d . . .
C122 C 1.18175(8) 0.13311(6) 0.33691(4) 0.0181(2) Uani 1 1 d . . .
C123 C 1.15600(9) 0.08558(6) 0.35738(4) 0.0231(3) Uani 1 1 d . . .
H123 H 1.1031 0.0851 0.3705 0.028 Uiso 1 1 calc R . .
C124 C 1.20592(11) 0.03891(6) 0.35902(5) 0.0294(3) Uani 1 1 d . . .
H124 H 1.1872 0.0069 0.3732 0.035 Uiso 1 1 calc R . .
C125 C 1.28328(11) 0.03914(7) 0.33988(5) 0.0304(3) Uani 1 1 d . . .
H125 H 1.3178 0.0073 0.3410 0.037 Uiso 1 1 calc R . .
C126 C 1.30992(9) 0.08612(6) 0.31912(5) 0.0258(3) Uani 1 1 d . . .
H126 H 1.3628 0.0861 0.3059 0.031 Uiso 1 1 calc R . .
C131 C 1.05425(8) 0.00533(5) 0.19594(4) 0.0180(2) Uani 1 1 d . . .
C132 C 0.96901(9) -0.00656(6) 0.18142(4) 0.0207(2) Uani 1 1 d . A .
H132 H 0.9274 0.0198 0.1728 0.025 Uiso 1 1 calc R C 1
C133 C 0.95750(10) -0.06356(6) 0.18204(5) 0.0248(3) Uani 1 1 d . . .
H133 H 0.9070 -0.0825 0.1738 0.030 Uiso 1 1 calc R A 1
C134 C 1.03414(12) -0.08787(7) 0.19711(7) 0.0429(4) Uani 1 1 d . A .
H134 H 1.0436 -0.1261 0.2010 0.051 Uiso 1 1 calc R D 1
C135 C 1.09487(10) -0.04584(6) 0.20548(6) 0.0328(3) Uani 1 1 d . A .
H135 H 1.1518 -0.0509 0.2155 0.039 Uiso 1 1 calc R E 1
C141 C 0.91735(16) 0.02143(13) 0.27712(7) 0.0373(5) Uani 0.6983(15) 1 d P A 1
H141 H 0.8878 0.0526 0.2660 0.045 Uiso 0.6983(15) 1 calc PR A 1
C142 C 1.00132(18) 0.02138(15) 0.29460(8) 0.0369(6) Uani 0.6983(15) 1 d P A 1
H142 H 1.0380 0.0521 0.2970 0.044 Uiso 0.6983(15) 1 calc PR A 1
C143 C 1.0205(2) -0.0329(2) 0.30790(9) 0.0545(9) Uani 0.6983(15) 1 d P A 1
H143 H 1.0722 -0.0451 0.3212 0.065 Uiso 0.6983(15) 1 calc PR A 1
C144 C 0.9476(3) -0.06627(17) 0.29763(10) 0.0584(9) Uani 0.6983(15) 1 d P A 1
H144 H 0.9430 -0.1046 0.3026 0.070 Uiso 0.6983(15) 1 calc PR A 1
C145 C 0.8846(2) -0.03211(15) 0.27892(9) 0.0457(7) Uani 0.6983(15) 1 d P A 1
H145 H 0.8296 -0.0432 0.2692 0.055 Uiso 0.6983(15) 1 calc PR A 1
C146 C 0.9273(4) -0.0175(3) 0.28697(18) 0.0373(5) Uani 0.3017(15) 1 d P A 2
H146 H 0.8836 0.0089 0.2825 0.045 Uiso 0.3017(15) 1 calc PR A 2
C147 C 1.0118(5) -0.0053(4) 0.2999(2) 0.0369(6) Uani 0.3017(15) 1 d P A 2
H147 H 1.0348 0.0300 0.3057 0.044 Uiso 0.3017(15) 1 calc PR A 2
C148 C 1.0575(5) -0.0578(4) 0.3025(2) 0.0545(9) Uani 0.3017(15) 1 d P A 2
H148 H 1.1157 -0.0626 0.3101 0.065 Uiso 0.3017(15) 1 calc PR A 2
C149 C 0.9971(6) -0.1013(4) 0.2913(2) 0.0584(9) Uani 0.3017(15) 1 d P A 2
H149 H 1.0075 -0.1396 0.2904 0.070 Uiso 0.3017(15) 1 calc PR A 2
C140 C 0.9178(5) -0.0735(4) 0.2818(2) 0.0457(7) Uani 0.3017(15) 1 d P A 2
H140 H 0.8664 -0.0912 0.2732 0.055 Uiso 0.3017(15) 1 calc PR A 2
C151 C 1.09344(9) 0.34011(6) 0.23413(4) 0.0220(2) Uani 1 1 d . . .
C152 C 1.04126(10) 0.37268(6) 0.20502(5) 0.0280(3) Uani 1 1 d . . .
H152 H 0.9896 0.3614 0.1910 0.034 Uiso 1 1 calc R . .
C153 C 1.07989(12) 0.42441(7) 0.20083(6) 0.0334(3) Uani 1 1 d . . .
H153 H 1.0583 0.4541 0.1837 0.040 Uiso 1 1 calc R . .
C154 C 1.15667(12) 0.42450(6) 0.22656(5) 0.0324(3) Uani 1 1 d . . .
H154 H 1.1954 0.4541 0.2294 0.039 Uiso 1 1 calc R . .
C155 C 1.16540(10) 0.37264(6) 0.24726(5) 0.0262(3) Uani 1 1 d . . .
H155 H 1.2108 0.3615 0.2664 0.031 Uiso 1 1 calc R . .
C161 C 1.15735(14) 0.36802(8) 0.11467(5) 0.0409(4) Uani 1 1 d . . .
H161 H 1.1235 0.3917 0.0967 0.049 Uiso 1 1 calc R . .
C162 C 1.13582(12) 0.31386(8) 0.12783(5) 0.0366(4) Uani 1 1 d . . .
H162 H 1.0849 0.2951 0.1202 0.044 Uiso 1 1 calc R . .
C163 C 1.20332(11) 0.29310(7) 0.15414(5) 0.0309(3) Uani 1 1 d . . .
H163 H 1.2059 0.2578 0.1671 0.037 Uiso 1 1 calc R . .
C164 C 1.26709(11) 0.33408(7) 0.15800(5) 0.0334(3) Uani 1 1 d . . .
H164 H 1.3192 0.3310 0.1742 0.040 Uiso 1 1 calc R . .
C165 C 1.23937(13) 0.38006(8) 0.13350(6) 0.0389(4) Uani 1 1 d . . .
H165 H 1.2698 0.4132 0.1301 0.047 Uiso 1 1 calc R . .
C211 C 0.55859(9) 0.12749(7) 0.28062(4) 0.0259(3) Uani 1 1 d . . .
C212 C 0.63194(9) 0.10824(7) 0.30288(4) 0.0252(3) Uani 1 1 d . . .
C213 C 0.65791(9) 0.13287(8) 0.34213(4) 0.0309(3) Uani 1 1 d . . .
H213 H 0.7070 0.1197 0.3576 0.037 Uiso 1 1 calc R . .
C214 C 0.61313(10) 0.17631(8) 0.35909(5) 0.0351(4) Uani 1 1 d . . .
H214 H 0.6314 0.1924 0.3860 0.042 Uiso 1 1 calc R . .
C215 C 0.54224(10) 0.19595(9) 0.33677(5) 0.0365(4) Uani 1 1 d . . .
H215 H 0.5122 0.2261 0.3479 0.044 Uiso 1 1 calc R . .
C216 C 0.51478(9) 0.17140(8) 0.29776(5) 0.0316(3) Uani 1 1 d . . .
H216 H 0.4655 0.1848 0.2826 0.038 Uiso 1 1 calc R . .
C221 C 0.52255(8) 0.09920(7) 0.24057(4) 0.0265(3) Uani 1 1 d . . .
C222 C 0.51004(8) 0.12572(7) 0.20010(4) 0.0251(3) Uani 1 1 d . . .
C223 C 0.47421(9) 0.09572(8) 0.16511(5) 0.0290(3) Uani 1 1 d . . .
H223 H 0.4657 0.1132 0.1377 0.035 Uiso 1 1 calc R . .
C224 C 0.45085(10) 0.04137(8) 0.16932(5) 0.0348(4) Uani 1 1 d . . .
H224 H 0.4272 0.0218 0.1450 0.042 Uiso 1 1 calc R . .
C225 C 0.46229(10) 0.01569(8) 0.20929(5) 0.0341(3) Uani 1 1 d . . .
H225 H 0.4466 -0.0216 0.2126 0.041 Uiso 1 1 calc R . .
C226 C 0.49694(9) 0.04505(8) 0.24450(5) 0.0305(3) Uani 1 1 d . . .
H226 H 0.5033 0.0275 0.2720 0.037 Uiso 1 1 calc R . .
C231 C 0.73453(9) 0.00950(6) 0.13175(4) 0.0197(2) Uani 1 1 d . . .
C232 C 0.79143(9) 0.00405(6) 0.09719(4) 0.0225(2) Uani 1 1 d . . .
H232 H 0.8430 0.0232 0.0947 0.027 Uiso 1 1 calc R . .
C233 C 0.75660(10) -0.03527(6) 0.06742(5) 0.0285(3) Uani 1 1 d . . .
H233 H 0.7815 -0.0474 0.0416 0.034 Uiso 1 1 calc R . .
C234 C 0.67880(11) -0.05336(7) 0.08258(5) 0.0306(3) Uani 1 1 d . . .
H234 H 0.6423 -0.0794 0.0685 0.037 Uiso 1 1 calc R . .
C235 C 0.66407(10) -0.02605(6) 0.12252(5) 0.0255(3) Uani 1 1 d . . .
H235 H 0.6165 -0.0306 0.1398 0.031 Uiso 1 1 calc R . .
C241 C 0.67425(11) 0.07527(8) 0.01790(5) 0.0360(4) Uani 1 1 d . . .
H241 H 0.7104 0.0709 -0.0056 0.043 Uiso 1 1 calc R . .
C242 C 0.59581(11) 0.04876(8) 0.02225(5) 0.0347(4) Uani 1 1 d . . .
H242 H 0.5702 0.0235 0.0022 0.042 Uiso 1 1 calc R . .
C243 C 0.56213(10) 0.06653(8) 0.06170(5) 0.0316(3) Uani 1 1 d . . .
H243 H 0.5101 0.0551 0.0728 0.038 Uiso 1 1 calc R . .
C244 C 0.61977(10) 0.10431(7) 0.08170(5) 0.0287(3) Uani 1 1 d . . .
H244 H 0.6129 0.1228 0.1084 0.034 Uiso 1 1 calc R . .
C245 C 0.68952(10) 0.10958(7) 0.05476(5) 0.0314(3) Uani 1 1 d . . .
H245 H 0.7377 0.1320 0.0604 0.038 Uiso 1 1 calc R . .
C251 C 0.75528(10) 0.31400(7) 0.24878(6) 0.0330(3) Uani 1 1 d . . .
C252 C 0.83733(12) 0.33791(7) 0.24710(6) 0.0356(4) Uani 1 1 d . . .
H252 H 0.8813 0.3257 0.2296 0.043 Uiso 1 1 calc R . .
C253 C 0.84145(13) 0.38327(8) 0.27623(8) 0.0493(5) Uani 1 1 d . . .
H253 H 0.8882 0.4071 0.2812 0.059 Uiso 1 1 calc R . .
C254 C 0.76299(13) 0.38654(9) 0.29662(9) 0.0600(7) Uani 1 1 d . . .
H254 H 0.7488 0.4127 0.3179 0.072 Uiso 1 1 calc R . .
C255 C 0.70951(12) 0.34434(9) 0.27995(8) 0.0500(6) Uani 1 1 d . . .
H255 H 0.6535 0.3374 0.2879 0.060 Uiso 1 1 calc R . .
C261 C 0.78802(16) 0.26569(12) 0.36078(7) 0.0586(6) Uani 1 1 d . . .
H261 H 0.7354 0.2657 0.3743 0.070 Uiso 1 1 calc R . .
C262 C 0.85750(16) 0.30059(12) 0.37117(7) 0.0583(6) Uani 1 1 d . . .
H262 H 0.8597 0.3281 0.3930 0.070 Uiso 1 1 calc R . .
C263 C 0.92296(13) 0.28734(10) 0.34331(6) 0.0483(5) Uani 1 1 d . . .
H263 H 0.9767 0.3045 0.3433 0.058 Uiso 1 1 calc R . .
C264 C 0.89517(11) 0.24465(8) 0.31575(6) 0.0370(4) Uani 1 1 d . . .
H264 H 0.9265 0.2280 0.2938 0.044 Uiso 1 1 calc R . .
C265 C 0.81156(12) 0.23062(9) 0.32648(6) 0.0399(4) Uani 1 1 d . . .
H265 H 0.7776 0.2028 0.3131 0.048 Uiso 1 1 calc R . .
C311 C 0.90818(10) 0.26954(7) -0.05753(4) 0.0277(3) Uani 1 1 d . . .
C312 C 0.83111(10) 0.24709(7) -0.04569(4) 0.0275(3) Uani 1 1 d . . .
C313 C 0.75954(11) 0.28054(8) -0.04651(5) 0.0326(3) Uani 1 1 d . . .
H313 H 0.7072 0.2655 -0.0387 0.039 Uiso 1 1 calc R . .
C314 C 0.76350(13) 0.33528(8) -0.05854(5) 0.0375(4) Uani 1 1 d . . .
H314 H 0.7144 0.3575 -0.0585 0.045 Uiso 1 1 calc R . .
C315 C 0.83894(13) 0.35724(8) -0.07052(5) 0.0378(4) Uani 1 1 d . . .
H315 H 0.8420 0.3946 -0.0790 0.045 Uiso 1 1 calc R . .
C316 C 0.91039(12) 0.32458(7) -0.07017(5) 0.0337(3) Uani 1 1 d . . .
H316 H 0.9620 0.3399 -0.0787 0.040 Uiso 1 1 calc R . .
C321 C 0.98684(11) 0.23606(7) -0.05874(4) 0.0287(3) Uani 1 1 d . . .
C322 C 1.05908(10) 0.24789(7) -0.03217(4) 0.0294(3) Uani 1 1 d . . .
C323 C 1.13184(12) 0.21650(9) -0.03657(5) 0.0395(4) Uani 1 1 d . . .
H323 H 1.1811 0.2246 -0.0191 0.047 Uiso 1 1 calc R . .
C324 C 1.13284(14) 0.17341(10) -0.06638(6) 0.0488(5) Uani 1 1 d . . .
H324 H 1.1826 0.1523 -0.0691 0.059 Uiso 1 1 calc R . .
C325 C 1.06186(16) 0.16153(9) -0.09176(5) 0.0496(5) Uani 1 1 d . . .
H325 H 1.0622 0.1318 -0.1117 0.060 Uiso 1 1 calc R . .
C326 C 0.98977(14) 0.19277(8) -0.08830(5) 0.0392(4) Uani 1 1 d . . .
H326 H 0.9413 0.1846 -0.1064 0.047 Uiso 1 1 calc R . .
C331 C 1.02849(8) 0.06334(6) 0.04428(4) 0.0189(2) Uani 1 1 d . . .
C332 C 1.05037(9) 0.03047(6) 0.08161(5) 0.0225(2) Uani 1 1 d . . .
H332 H 1.0305 0.0353 0.1100 0.027 Uiso 1 1 calc R . .
C333 C 1.10720(10) -0.01063(6) 0.06858(5) 0.0291(3) Uani 1 1 d . . .
H333 H 1.1311 -0.0387 0.0866 0.035 Uiso 1 1 calc R . .
C334 C 1.12238(10) -0.00258(6) 0.02365(5) 0.0283(3) Uani 1 1 d . . .
H334 H 1.1590 -0.0239 0.0069 0.034 Uiso 1 1 calc R . .
C335 C 1.07361(9) 0.04264(6) 0.00839(4) 0.0236(3) Uani 1 1 d . . .
H335 H 1.0711 0.0568 -0.0204 0.028 Uiso 1 1 calc R . .
C341 C 1.28271(10) 0.07771(8) 0.06176(6) 0.0347(4) Uani 1 1 d . . .
H341 H 1.3238 0.0524 0.0527 0.042 Uiso 1 1 calc R . .
C342 C 1.24989(10) 0.08067(8) 0.10394(5) 0.0326(3) Uani 1 1 d . . .
H342 H 1.2651 0.0576 0.1279 0.039 Uiso 1 1 calc R . .
C343 C 1.19026(10) 0.12420(7) 0.10384(4) 0.0278(3) Uani 1 1 d . . .
H343 H 1.1586 0.1353 0.1278 0.033 Uiso 1 1 calc R . .
C344 C 1.18622(10) 0.14810(7) 0.06183(5) 0.0268(3) Uani 1 1 d . . .
H344 H 1.1516 0.1781 0.0527 0.032 Uiso 1 1 calc R . .
C345 C 1.24328(10) 0.11918(7) 0.03566(5) 0.0312(3) Uani 1 1 d . . .
H345 H 1.2531 0.1264 0.0060 0.037 Uiso 1 1 calc R . .
C351 C 0.8178(2) 0.36059(14) 0.08898(11) 0.0286(6) Uani 0.6016(8) 1 d P B 1
C352 C 0.7815(2) 0.36902(14) 0.13025(11) 0.0340(7) Uani 0.6016(8) 1 d P B 1
H352 H 0.7962 0.3499 0.1564 0.041 Uiso 0.6016(8) 1 calc PR B 1
C353 C 0.7198(3) 0.41087(16) 0.12525(12) 0.0471(9) Uani 0.6016(8) 1 d P B 1
H353 H 0.6865 0.4251 0.1475 0.057 Uiso 0.6016(8) 1 calc PR B 1
C354 C 0.7165(3) 0.42783(14) 0.08093(13) 0.0481(9) Uani 0.6016(8) 1 d P B 1
H354 H 0.6802 0.4552 0.0686 0.058 Uiso 0.6016(8) 1 calc PR B 1
C355 C 0.7765(2) 0.39710(14) 0.05813(12) 0.0369(7) Uani 0.6016(8) 1 d P B 1
H355 H 0.7872 0.4001 0.0281 0.044 Uiso 0.6016(8) 1 calc PR B 1
C356 C 0.8505(3) 0.3708(2) 0.09326(18) 0.0286(6) Uani 0.3984(8) 1 d P B 2
C357 C 0.8180(4) 0.3801(2) 0.13490(18) 0.0340(7) Uani 0.3984(8) 1 d P B 2
H357 H 0.8313 0.3594 0.1604 0.041 Uiso 0.3984(8) 1 calc PR B 2
C358 C 0.7629(4) 0.4253(3) 0.1318(2) 0.0471(9) Uani 0.3984(8) 1 d P B 2
H358 H 0.7331 0.4404 0.1550 0.057 Uiso 0.3984(8) 1 calc PR B 2
C359 C 0.7593(5) 0.4447(2) 0.0878(2) 0.0481(9) Uani 0.3984(8) 1 d P B 2
H359 H 0.7268 0.4747 0.0767 0.058 Uiso 0.3984(8) 1 calc PR B 2
C350 C 0.8134(4) 0.4107(2) 0.06371(19) 0.0369(7) Uani 0.3984(8) 1 d P B 2
H350 H 0.8232 0.4138 0.0336 0.044 Uiso 0.3984(8) 1 calc PR B 2
C361 C 0.6169(3) 0.31006(18) 0.03728(13) 0.0477(9) Uani 0.6016(8) 1 d P B 1
H361 H 0.6141 0.3197 0.0074 0.057 Uiso 0.6016(8) 1 calc PR B 1
C362 C 0.5672(3) 0.3325(2) 0.07000(16) 0.0598(11) Uani 0.6016(8) 1 d P B 1
H362 H 0.5254 0.3601 0.0658 0.072 Uiso 0.6016(8) 1 calc PR B 1
C363 C 0.5904(3) 0.30663(19) 0.11007(15) 0.0512(9) Uani 0.6016(8) 1 d P B 1
H363 H 0.5665 0.3135 0.1372 0.061 Uiso 0.6016(8) 1 calc PR B 1
C364 C 0.6559(2) 0.26862(17) 0.10235(13) 0.0389(8) Uani 0.6016(8) 1 d P B 1
H364 H 0.6840 0.2460 0.1235 0.047 Uiso 0.6016(8) 1 calc PR B 1
C365 C 0.6718(2) 0.27047(15) 0.05742(12) 0.0353(7) Uani 0.6016(8) 1 d P B 1
H365 H 0.7122 0.2490 0.0432 0.042 Uiso 0.6016(8) 1 calc PR B 1
C366 C 0.6426(4) 0.3326(3) 0.0433(2) 0.0477(9) Uani 0.3984(8) 1 d P B 2
H366 H 0.6406 0.3420 0.0134 0.057 Uiso 0.3984(8) 1 calc PR B 2
C367 C 0.5976(4) 0.3583(3) 0.0765(3) 0.0598(11) Uani 0.3984(8) 1 d P B 2
H367 H 0.5616 0.3892 0.0728 0.072 Uiso 0.3984(8) 1 calc PR B 2
C368 C 0.6158(4) 0.3296(3) 0.1164(2) 0.0512(9) Uani 0.3984(8) 1 d P B 2
H368 H 0.5918 0.3366 0.1436 0.061 Uiso 0.3984(8) 1 calc PR B 2
C369 C 0.6762(4) 0.2886(3) 0.1077(2) 0.0389(8) Uani 0.3984(8) 1 d P B 2
H369 H 0.7021 0.2642 0.1283 0.047 Uiso 0.3984(8) 1 calc PR B 2
C360 C 0.6906(4) 0.2908(2) 0.0634(2) 0.0353(7) Uani 0.3984(8) 1 d P B 2
H360 H 0.7277 0.2672 0.0489 0.042 Uiso 0.3984(8) 1 calc PR B 2

loop_
_atom_site_aniso_label
_atom_site_aniso_U_11
_atom_site_aniso_U_22
_atom_site_aniso_U_33
_atom_site_aniso_U_23
_atom_site_aniso_U_13
_atom_site_aniso_U_12
Ti1 0.01326(9) 0.01270(9) 0.01399(8) -0.00017(7) -0.00087(7) 0.00010(7)
Ti2 0.01268(9) 0.01696(10) 0.01532(8) -0.00164(7) 0.00132(7) 0.00181(8)
Ti3 0.01989(10) 0.01503(10) 0.01194(8) 0.00094(7) 0.00046(7) 0.00213(8)
Fe11 0.0225(2) 0.0251(3) 0.02106(10) 0.00764(17) 0.00054(13) -0.00110(17)
Fe13 0.0225(2) 0.0251(3) 0.02106(10) 0.00764(17) 0.00054(13) -0.00110(17)
Fe12 0.03111(11) 0.01808(9) 0.02307(9) 0.00256(7) -0.00241(8) -0.00668(8)
Fe21 0.02067(9) 0.02348(10) 0.01828(8) -0.00251(7) 0.00162(7) -0.00258(7)
Fe22 0.02243(10) 0.04050(14) 0.03973(12) -0.02071(10) 0.00330(9) 0.00067(9)
Fe31 0.01874(8) 0.02238(10) 0.02015(8) -0.00487(7) 0.00146(6) 0.00073(7)
Fe32 0.0403(3) 0.0318(3) 0.02808(16) 0.00632(18) 0.00485(18) 0.01840(18)
Fe33 0.0403(3) 0.0318(3) 0.02808(16) 0.00632(18) 0.00485(18) 0.01840(18)
O1 0.0143(4) 0.0187(4) 0.0156(3) 0.0008(3) 0.0006(3) 0.0012(3)
O2 0.0177(4) 0.0166(4) 0.0151(3) 0.0005(3) 0.0000(3) -0.0006(3)
O3 0.0168(4) 0.0230(5) 0.0157(4) 0.0017(3) 0.0002(3) 0.0033(3)
O11 0.0146(4) 0.0179(4) 0.0162(3) -0.0012(3) 0.0001(3) -0.0007(3)
O12 0.0153(4) 0.0139(4) 0.0271(4) -0.0008(3) -0.0029(3) 0.0005(3)
O13 0.0170(4) 0.0164(4) 0.0151(3) 0.0003(3) -0.0012(3) -0.0003(3)
O14 0.0207(4) 0.0143(4) 0.0173(4) -0.0009(3) -0.0018(3) 0.0001(3)
O21 0.0170(4) 0.0236(5) 0.0160(4) -0.0002(3) 0.0020(3) -0.0009(4)
O22 0.0159(4) 0.0191(4) 0.0180(4) -0.0015(3) 0.0034(3) -0.0001(3)
O23 0.0143(4) 0.0244(5) 0.0196(4) -0.0041(3) 0.0008(3) 0.0031(3)
O24 0.0184(4) 0.0202(5) 0.0278(4) -0.0055(4) 0.0013(3) 0.0035(4)
O31 0.0212(4) 0.0220(5) 0.0152(4) 0.0014(3) -0.0009(3) 0.0012(4)
O32 0.0207(4) 0.0174(4) 0.0142(3) -0.0007(3) 0.0003(3) 0.0012(3)
O33 0.0246(4) 0.0185(4) 0.0161(4) 0.0030(3) -0.0007(3) -0.0033(4)
O34 0.0465(6) 0.0173(5) 0.0167(4) 0.0029(3) 0.0034(4) 0.0095(4)
C11 0.0130(5) 0.0292(7) 0.0215(5) -0.0048(5) 0.0007(4) 0.0005(5)
C12 0.0144(5) 0.0223(6) 0.0142(4) -0.0020(4) 0.0008(4) 0.0003(4)
C13 0.0151(5) 0.0202(6) 0.0221(5) 0.0006(5) -0.0008(4) 0.0039(5)
C14 0.0176(5) 0.0146(5) 0.0186(5) 0.0010(4) 0.0016(4) 0.0017(4)
C15 0.0194(5) 0.0203(6) 0.0139(4) -0.0006(4) -0.0008(4) 0.0026(5)
C16 0.0148(5) 0.0186(6) 0.0142(4) -0.0011(4) 0.0012(4) 0.0023(4)
C17 0.0210(6) 0.0176(6) 0.0177(5) -0.0019(4) -0.0022(4) -0.0012(5)
C18 0.0192(5) 0.0153(5) 0.0177(5) -0.0015(4) 0.0008(4) -0.0001(4)
C21 0.0221(6) 0.0345(8) 0.0167(5) 0.0033(5) 0.0043(4) -0.0026(6)
C22 0.0155(5) 0.0246(6) 0.0173(5) 0.0018(4) 0.0024(4) 0.0023(5)
C23 0.0202(5) 0.0208(6) 0.0193(5) 0.0008(4) 0.0042(4) -0.0023(5)
C24 0.0177(5) 0.0175(6) 0.0170(5) 0.0004(4) 0.0006(4) 0.0025(4)
C25 0.0131(5) 0.0368(8) 0.0268(6) -0.0070(6) -0.0003(4) 0.0068(5)
C26 0.0159(5) 0.0277(7) 0.0205(5) -0.0024(5) 0.0002(4) 0.0051(5)
C27 0.0187(6) 0.0298(7) 0.0318(7) -0.0120(6) 0.0011(5) 0.0079(5)
C28 0.0239(6) 0.0219(6) 0.0277(6) -0.0068(5) -0.0021(5) 0.0075(5)
C31 0.0323(7) 0.0298(8) 0.0186(5) -0.0002(5) -0.0087(5) -0.0001(6)
C32 0.0227(6) 0.0216(6) 0.0156(5) 0.0019(4) -0.0030(4) -0.0035(5)
C33 0.0277(6) 0.0212(6) 0.0148(5) -0.0031(4) -0.0002(4) -0.0001(5)
C34 0.0178(5) 0.0174(6) 0.0164(5) -0.0026(4) 0.0015(4) -0.0030(4)
C35 0.0337(8) 0.0335(8) 0.0249(6) 0.0114(6) 0.0021(5) -0.0073(6)
C36 0.0319(7) 0.0217(6) 0.0160(5) 0.0026(4) -0.0030(5) -0.0074(5)
C37 0.0544(10) 0.0193(6) 0.0192(6) 0.0057(5) 0.0016(6) 0.0038(7)
C38 0.0635(11) 0.0189(7) 0.0189(6) 0.0022(5) 0.0031(6) 0.0136(7)
C111 0.0142(5) 0.0241(6) 0.0225(5) -0.0031(5) -0.0029(4) 0.0003(5)
C112 0.0128(5) 0.0263(7) 0.0222(5) -0.0038(5) -0.0021(4) -0.0009(5)
C113 0.0162(5) 0.0303(7) 0.0265(6) -0.0001(5) -0.0006(5) -0.0030(5)
C114 0.0229(6) 0.0286(8) 0.0351(7) 0.0002(6) -0.0042(5) -0.0069(6)
C115 0.0243(6) 0.0279(7) 0.0317(7) -0.0070(6) -0.0060(5) -0.0056(6)
C116 0.0209(6) 0.0267(7) 0.0243(6) -0.0047(5) -0.0043(5) -0.0003(5)
C121 0.0192(5) 0.0220(6) 0.0173(5) -0.0043(4) -0.0042(4) 0.0017(5)
C122 0.0192(5) 0.0197(6) 0.0149(4) -0.0025(4) -0.0039(4) 0.0021(5)
C123 0.0286(7) 0.0204(6) 0.0200(5) -0.0001(5) -0.0024(5) -0.0006(5)
C124 0.0405(8) 0.0195(7) 0.0275(6) -0.0007(5) -0.0052(6) 0.0016(6)
C125 0.0371(8) 0.0219(7) 0.0313(7) -0.0061(6) -0.0081(6) 0.0089(6)
C126 0.0234(6) 0.0269(7) 0.0268(6) -0.0049(5) -0.0040(5) 0.0066(5)
C131 0.0185(5) 0.0146(5) 0.0210(5) 0.0011(4) 0.0029(4) 0.0016(4)
C132 0.0207(6) 0.0174(6) 0.0238(5) -0.0003(5) 0.0002(4) -0.0001(5)
C133 0.0279(7) 0.0180(6) 0.0286(6) -0.0005(5) 0.0020(5) -0.0043(5)
C134 0.0385(9) 0.0145(7) 0.0745(13) 0.0061(8) -0.0090(9) 0.0021(6)
C135 0.0252(7) 0.0177(7) 0.0548(10) 0.0036(6) -0.0049(7) 0.0049(6)
C141 0.0301(10) 0.0583(16) 0.0244(9) -0.0097(10) 0.0090(8) -0.0044(11)
C142 0.0352(12) 0.054(2) 0.0209(9) -0.0024(12) -0.0021(8) -0.0056(14)
C143 0.049(2) 0.091(3) 0.0231(10) 0.0148(14) -0.0085(11) 0.0026(16)
C144 0.080(3) 0.062(2) 0.0343(12) 0.0242(14) 0.0165(14) -0.0101(17)
C145 0.0391(14) 0.0691(19) 0.0300(10) -0.0036(12) 0.0143(10) -0.0190(13)
C146 0.0301(10) 0.0583(16) 0.0244(9) -0.0097(10) 0.0090(8) -0.0044(11)
C147 0.0352(12) 0.054(2) 0.0209(9) -0.0024(12) -0.0021(8) -0.0056(14)
C148 0.049(2) 0.091(3) 0.0231(10) 0.0148(14) -0.0085(11) 0.0026(16)
C149 0.080(3) 0.062(2) 0.0343(12) 0.0242(14) 0.0165(14) -0.0101(17)
C140 0.0391(14) 0.0691(19) 0.0300(10) -0.0036(12) 0.0143(10) -0.0190(13)
C151 0.0268(6) 0.0162(6) 0.0227(5) -0.0007(5) -0.0009(5) -0.0007(5)
C152 0.0308(7) 0.0190(7) 0.0338(7) 0.0027(5) -0.0034(6) -0.0002(6)
C153 0.0406(9) 0.0172(7) 0.0420(8) 0.0046(6) -0.0014(7) 0.0014(6)
C154 0.0440(9) 0.0177(7) 0.0355(7) -0.0005(6) 0.0011(7) -0.0074(6)
C155 0.0323(7) 0.0201(6) 0.0257(6) -0.0025(5) -0.0030(5) -0.0062(6)
C161 0.0561(11) 0.0416(10) 0.0248(7) 0.0084(7) -0.0012(7) -0.0027(9)
C162 0.0435(9) 0.0402(10) 0.0256(7) -0.0048(6) -0.0022(6) -0.0128(8)
C163 0.0400(8) 0.0242(7) 0.0288(7) -0.0019(6) 0.0066(6) -0.0071(6)
C164 0.0358(8) 0.0329(8) 0.0318(7) 0.0000(6) 0.0042(6) -0.0111(7)
C165 0.0527(11) 0.0287(8) 0.0362(8) 0.0044(7) 0.0103(7) -0.0144(8)
C211 0.0168(5) 0.0423(9) 0.0188(5) -0.0072(5) 0.0043(4) -0.0031(6)
C212 0.0193(6) 0.0398(8) 0.0169(5) -0.0025(5) 0.0047(4) -0.0035(6)
C213 0.0213(6) 0.0528(10) 0.0186(5) -0.0045(6) 0.0016(5) -0.0037(6)
C214 0.0250(7) 0.0576(11) 0.0229(6) -0.0145(7) 0.0031(5) -0.0054(7)
C215 0.0246(7) 0.0582(11) 0.0273(7) -0.0168(7) 0.0069(5) 0.0007(7)
C216 0.0164(6) 0.0517(10) 0.0268(6) -0.0118(6) 0.0029(5) 0.0004(6)
C221 0.0145(5) 0.0441(9) 0.0211(5) -0.0091(6) 0.0047(4) -0.0021(6)
C222 0.0121(5) 0.0404(8) 0.0229(6) -0.0082(6) 0.0025(4) 0.0017(5)
C223 0.0172(6) 0.0469(9) 0.0231(6) -0.0082(6) 0.0012(5) -0.0023(6)
C224 0.0239(7) 0.0531(11) 0.0274(7) -0.0128(7) 0.0007(5) -0.0073(7)
C225 0.0265(7) 0.0445(10) 0.0316(7) -0.0065(7) 0.0043(6) -0.0104(7)
C226 0.0218(6) 0.0446(9) 0.0253(6) -0.0031(6) 0.0041(5) -0.0069(6)
C231 0.0231(6) 0.0175(6) 0.0187(5) -0.0006(4) 0.0025(4) 0.0010(5)
C232 0.0235(6) 0.0232(6) 0.0212(5) -0.0029(5) 0.0035(5) 0.0028(5)
C233 0.0359(8) 0.0244(7) 0.0253(6) -0.0074(5) 0.0030(6) 0.0038(6)
C234 0.0398(8) 0.0240(7) 0.0279(6) -0.0055(5) -0.0002(6) -0.0082(6)
C235 0.0309(7) 0.0224(7) 0.0233(6) -0.0017(5) 0.0025(5) -0.0078(6)
C241 0.0346(8) 0.0475(10) 0.0263(7) 0.0104(7) 0.0051(6) 0.0087(7)
C242 0.0318(8) 0.0476(10) 0.0240(6) -0.0052(6) -0.0071(6) 0.0046(7)
C243 0.0224(6) 0.0428(9) 0.0295(7) -0.0041(6) -0.0011(5) 0.0013(6)
C244 0.0283(7) 0.0286(8) 0.0287(6) -0.0004(6) -0.0023(5) 0.0055(6)
C245 0.0258(7) 0.0298(8) 0.0383(8) 0.0106(6) -0.0012(6) -0.0004(6)
C251 0.0266(7) 0.0247(7) 0.0470(9) -0.0137(7) -0.0064(6) 0.0083(6)
C252 0.0354(8) 0.0222(7) 0.0482(9) -0.0036(7) -0.0072(7) 0.0002(6)
C253 0.0417(10) 0.0281(9) 0.0764(14) -0.0175(9) -0.0171(10) 0.0031(8)
C254 0.0371(10) 0.0451(12) 0.0957(18) -0.0442(12) -0.0185(11) 0.0148(9)
C255 0.0278(8) 0.0448(11) 0.0765(14) -0.0402(11) -0.0085(8) 0.0133(8)
C261 0.0553(13) 0.0826(18) 0.0398(10) -0.0200(11) 0.0219(9) -0.0129(12)
C262 0.0608(14) 0.0778(17) 0.0361(9) -0.0257(10) 0.0017(9) -0.0078(12)
C263 0.0365(9) 0.0675(15) 0.0402(9) -0.0076(9) -0.0049(8) -0.0031(9)
C264 0.0305(8) 0.0480(11) 0.0325(7) -0.0020(7) 0.0008(6) 0.0075(7)
C265 0.0378(9) 0.0494(11) 0.0330(8) -0.0029(7) 0.0083(7) -0.0051(8)
C311 0.0382(8) 0.0307(8) 0.0139(5) 0.0037(5) -0.0021(5) 0.0055(6)
C312 0.0370(8) 0.0308(8) 0.0140(5) 0.0025(5) -0.0054(5) 0.0062(6)
C313 0.0370(8) 0.0419(9) 0.0185(6) 0.0048(6) -0.0037(5) 0.0077(7)
C314 0.0512(10) 0.0407(10) 0.0203(6) 0.0055(6) -0.0018(6) 0.0184(8)
C315 0.0576(11) 0.0347(9) 0.0210(6) 0.0087(6) 0.0006(7) 0.0114(8)
C316 0.0478(10) 0.0349(9) 0.0184(6) 0.0078(6) 0.0012(6) 0.0047(7)
C321 0.0406(8) 0.0311(8) 0.0148(5) 0.0068(5) 0.0039(5) 0.0062(6)
C322 0.0331(7) 0.0363(8) 0.0194(5) 0.0117(5) 0.0075(5) 0.0024(6)
C323 0.0357(8) 0.0546(11) 0.0290(7) 0.0163(7) 0.0109(6) 0.0089(8)
C324 0.0560(12) 0.0639(13) 0.0280(7) 0.0140(8) 0.0178(8) 0.0287(10)
C325 0.0758(15) 0.0526(12) 0.0214(7) 0.0035(7) 0.0132(8) 0.0272(11)
C326 0.0574(11) 0.0446(10) 0.0157(6) 0.0028(6) 0.0023(6) 0.0130(9)
C331 0.0189(5) 0.0185(6) 0.0193(5) -0.0036(4) 0.0005(4) -0.0004(5)
C332 0.0211(6) 0.0201(6) 0.0264(6) 0.0012(5) 0.0012(5) 0.0014(5)
C333 0.0258(7) 0.0204(7) 0.0409(8) -0.0006(6) 0.0008(6) 0.0033(6)
C334 0.0239(6) 0.0238(7) 0.0373(7) -0.0115(6) 0.0031(5) 0.0014(5)
C335 0.0228(6) 0.0263(7) 0.0218(5) -0.0105(5) 0.0016(5) -0.0010(5)
C341 0.0190(6) 0.0422(10) 0.0430(8) -0.0129(7) 0.0026(6) -0.0005(6)
C342 0.0259(7) 0.0393(9) 0.0318(7) -0.0048(6) -0.0064(6) 0.0001(6)
C343 0.0296(7) 0.0341(8) 0.0197(5) -0.0087(5) 0.0008(5) -0.0041(6)
C344 0.0291(7) 0.0271(7) 0.0242(6) -0.0065(5) 0.0017(5) -0.0064(6)
C345 0.0285(7) 0.0381(9) 0.0276(6) -0.0099(6) 0.0080(5) -0.0108(6)
C351 0.044(2) 0.0193(14) 0.0231(10) 0.0029(9) 0.0023(14) 0.0096(14)
C352 0.048(2) 0.0276(15) 0.0266(10) -0.0021(10) 0.0064(15) 0.0102(15)
C353 0.066(3) 0.038(2) 0.0391(14) -0.0003(13) 0.0149(19) 0.0253(18)
C354 0.074(3) 0.0252(17) 0.0459(15) 0.0065(13) 0.0132(19) 0.0237(15)
C355 0.054(2) 0.0236(16) 0.0336(12) 0.0095(11) 0.0070(16) 0.0152(14)
C356 0.044(2) 0.0193(14) 0.0231(10) 0.0029(9) 0.0023(14) 0.0096(14)
C357 0.048(2) 0.0276(15) 0.0266(10) -0.0021(10) 0.0064(15) 0.0102(15)
C358 0.066(3) 0.038(2) 0.0391(14) -0.0003(13) 0.0149(19) 0.0253(18)
C359 0.074(3) 0.0252(17) 0.0459(15) 0.0065(13) 0.0132(19) 0.0237(15)
C350 0.054(2) 0.0236(16) 0.0336(12) 0.0095(11) 0.0070(16) 0.0152(14)
C361 0.050(2) 0.053(3) 0.0395(15) 0.0070(17) -0.0084(14) 0.0162(17)
C362 0.043(2) 0.061(3) 0.074(2) 0.000(2) -0.0094(18) 0.0301(18)
C363 0.047(2) 0.057(3) 0.0507(17) -0.0020(19) 0.0161(17) 0.0106(17)
C364 0.0340(19) 0.044(2) 0.0384(14) 0.0110(17) 0.0024(13) 0.0052(14)
C365 0.0354(17) 0.034(2) 0.0360(13) 0.0030(15) 0.0012(12) 0.0064(14)
C366 0.050(2) 0.053(3) 0.0395(15) 0.0070(17) -0.0084(14) 0.0162(17)
C367 0.043(2) 0.061(3) 0.074(2) 0.000(2) -0.0094(18) 0.0301(18)
C368 0.047(2) 0.057(3) 0.0507(17) -0.0020(19) 0.0161(17) 0.0106(17)
C369 0.0340(19) 0.044(2) 0.0384(14) 0.0110(17) 0.0024(13) 0.0052(14)
C360 0.0354(17) 0.034(2) 0.0360(13) 0.0030(15) 0.0012(12) 0.0064(14)

loop_
_atom_type_symbol
_atom_type_description
_atom_type_scat_dispersion_real
_atom_type_scat_dispersion_imag
_atom_type_scat_source
C C .0033 .0016 'International Tables Vol C Tables 4.2.6.8 and 6.1.1.4'
H H .0000 .0000 'International Tables Vol C Tables 4.2.6.8 and 6.1.1.4'
O O .0106 .0060 'International Tables Vol C Tables 4.2.6.8 and 6.1.1.4'
Ti Ti .2776 .4457 'International Tables Vol C Tables 4.2.6.8 and 6.1.1.4'
Fe Fe .3463 .8444 'International Tables Vol C Tables 4.2.6.8 and 6.1.1.4'
Cl Cl .1484 .1585 'International Tables Vol C Tables 4.2.6.8 and 6.1.1.4'

loop_
_geom_angle_atom_site_label_1
_geom_angle_atom_site_label_2
_geom_angle_atom_site_label_3
_geom_angle
_geom_angle_site_symmetry_1
_geom_angle_site_symmetry_3
_geom_angle_publ_flag
O1 Ti1 O2 100.26(4) . . y
O1 Ti1 O12 86.08(4) . . y
O2 Ti1 O12 97.73(4) . . y
O1 Ti1 O14 100.98(4) . . y
O2 Ti1 O14 86.94(4) . . y
O12 Ti1 O14 170.77(4) . . y
O1 Ti1 O11 160.59(4) . . y
O2 Ti1 O11 95.22(4) . . y
O12 Ti1 O11 80.27(4) . . y
O14 Ti1 O11 91.42(4) . . y
O1 Ti1 O13 90.18(4) . . y
O2 Ti1 O13 165.62(4) . . y
O12 Ti1 O13 92.80(4) . . y
O14 Ti1 O13 81.34(4) . . y
O11 Ti1 O13 76.88(3) . . y
O3 Ti2 O1 99.47(4) . . y
O3 Ti2 O22 86.30(4) . . y
O1 Ti2 O22 103.60(4) . . y
O3 Ti2 O24 95.32(4) . . y
O1 Ti2 O24 86.11(4) . . y
O22 Ti2 O24 169.79(4) . . y
O3 Ti2 O23 98.65(4) . . y
O1 Ti2 O23 158.48(4) . . y
O22 Ti2 O23 89.04(4) . . y
O24 Ti2 O23 80.76(4) . . y
O3 Ti2 O21 166.93(4) . . y
O1 Ti2 O21 87.05(4) . . y
O22 Ti2 O21 81.14(4) . . y
O24 Ti2 O21 96.42(4) . . y
O23 Ti2 O21 77.64(4) . . y
O2 Ti3 O3 99.69(4) . . y
O2 Ti3 O32 87.69(4) . . y
O3 Ti3 O32 99.57(4) . . y
O2 Ti3 O34 99.60(4) . . y
O3 Ti3 O34 88.64(5) . . y
O32 Ti3 O34 168.01(4) . . y
O2 Ti3 O31 165.79(4) . . y
O3 Ti3 O31 91.32(4) . . y
O32 Ti3 O31 81.60(4) . . y
O34 Ti3 O31 89.54(4) . . y
O2 Ti3 O33 92.77(4) . . y
O3 Ti3 O33 165.22(4) . . y
O32 Ti3 O33 88.77(4) . . y
O34 Ti3 O33 81.43(4) . . y
O31 Ti3 O33 77.76(4) . . y
C132 Fe11 C131 42.18(5) . . ?
C132 Fe11 C141 104.24(9) . . ?
C131 Fe11 C141 115.14(10) . . ?
C132 Fe11 C142 124.74(10) . . ?
C131 Fe11 C142 105.05(10) . . ?
C141 Fe11 C142 40.62(11) . . ?
C132 Fe11 C144 150.47(14) . . ?
C131 Fe11 C144 167.31(14) . . ?
C141 Fe11 C144 67.79(15) . . ?
C142 Fe11 C144 68.63(15) . . ?
C132 Fe11 C145 115.33(10) . . ?
C131 Fe11 C145 149.24(11) . . ?
C141 Fe11 C145 40.35(13) . . ?
C142 Fe11 C145 68.47(12) . . ?
C144 Fe11 C145 40.20(16) . . ?
C132 Fe11 C143 164.04(15) . . ?
C131 Fe11 C143 127.16(12) . . ?
C141 Fe11 C143 67.76(16) . . ?
C142 Fe11 C143 40.38(15) . . ?
C144 Fe11 C143 41.10(16) . . ?
C145 Fe11 C143 68.20(14) . . ?
C132 Fe11 C133 40.38(6) . . ?
C131 Fe11 C133 68.73(6) . . ?
C141 Fe11 C133 126.53(9) . . ?
C142 Fe11 C133 163.25(11) . . ?
C144 Fe11 C133 120.39(13) . . ?
C145 Fe11 C133 108.44(10) . . ?
C143 Fe11 C133 155.33(15) . . ?
C132 Fe11 C135 68.59(6) . . ?
C131 Fe11 C135 40.51(6) . . ?
C141 Fe11 C135 150.89(9) . . ?
C142 Fe11 C135 119.06(10) . . ?
C144 Fe11 C135 131.91(14) . . ?
C145 Fe11 C135 168.54(12) . . ?
C143 Fe11 C135 111.22(12) . . ?
C133 Fe11 C135 66.98(7) . . ?
C132 Fe11 C134 67.19(7) . . ?
C131 Fe11 C134 67.33(7) . . ?
C141 Fe11 C134 165.18(9) . . ?
C142 Fe11 C134 154.19(10) . . ?
C144 Fe11 C134 113.28(13) . . ?
C145 Fe11 C134 130.79(11) . . ?
C143 Fe11 C134 123.50(15) . . ?
C133 Fe11 C134 39.29(7) . . ?
C135 Fe11 C134 39.23(7) . . ?
C134 Fe13 C135 46.13(9) . . ?
C134 Fe13 C133 43.38(8) . . ?
C135 Fe13 C133 73.68(8) . . ?
C134 Fe13 C140 119.1(3) . . ?
C135 Fe13 C140 160.3(3) . . ?
C133 Fe13 C140 104.2(2) . . ?
C134 Fe13 C148 121.2(3) . . ?
C135 Fe13 C148 105.4(3) . . ?
C133 Fe13 C148 159.3(3) . . ?
C140 Fe13 C148 69.5(3) . . ?
C134 Fe13 C146 155.2(2) . . ?
C135 Fe13 C146 157.9(2) . . ?
C133 Fe13 C146 119.0(2) . . ?
C140 Fe13 C146 39.8(3) . . ?
C148 Fe13 C146 69.5(3) . . ?
C134 Fe13 C147 160.9(3) . . ?
C135 Fe13 C147 121.4(2) . . ?
C133 Fe13 C147 155.4(3) . . ?
C140 Fe13 C147 68.3(3) . . ?
C148 Fe13 C147 42.2(4) . . ?
C146 Fe13 C147 40.5(3) . . ?
C134 Fe13 C149 102.9(3) . . ?
C135 Fe13 C149 122.0(3) . . ?
C133 Fe13 C149 120.5(3) . . ?
C140 Fe13 C149 41.6(4) . . ?
C148 Fe13 C149 41.8(4) . . ?
C146 Fe13 C149 69.4(4) . . ?
C147 Fe13 C149 70.4(4) . . ?
C134 Fe13 C131 72.95(8) . . ?
C135 Fe13 C131 42.53(7) . . ?
C133 Fe13 C131 69.16(7) . . ?
C140 Fe13 C131 155.8(3) . . ?
C148 Fe13 C131 124.5(3) . . ?
C146 Fe13 C131 121.6(2) . . ?
C147 Fe13 C131 107.6(3) . . ?
C149 Fe13 C131 161.7(3) . . ?
C134 Fe13 C132 70.22(8) . . ?
C135 Fe13 C132 70.33(8) . . ?
C133 Fe13 C132 39.38(6) . . ?
C140 Fe13 C132 120.8(3) . . ?
C148 Fe13 C132 160.6(3) . . ?
C146 Fe13 C132 107.0(2) . . ?
C147 Fe13 C132 122.9(3) . . ?
C149 Fe13 C132 156.4(3) . . ?
C131 Fe13 C132 39.93(6) . . ?
C152 Fe12 C151 41.40(6) . . ?
C152 Fe12 C153 40.71(6) . . ?
C151 Fe12 C153 68.81(6) . . ?
C152 Fe12 C162 104.54(7) . . ?
C151 Fe12 C162 114.78(6) . . ?
C153 Fe12 C162 126.71(8) . . ?
C152 Fe12 C161 114.24(8) . . ?
C151 Fe12 C161 147.92(7) . . ?
C153 Fe12 C161 106.81(8) . . ?
C162 Fe12 C161 40.90(7) . . ?
C152 Fe12 C163 126.83(6) . . ?
C151 Fe12 C163 107.34(6) . . ?
C153 Fe12 C163 164.79(7) . . ?
C162 Fe12 C163 40.27(7) . . ?
C161 Fe12 C163 68.18(7) . . ?
C152 Fe12 C164 166.65(7) . . ?
C151 Fe12 C164 130.02(6) . . ?
C153 Fe12 C164 152.54(7) . . ?
C162 Fe12 C164 68.28(7) . . ?
C161 Fe12 C164 68.30(8) . . ?
C163 Fe12 C164 40.63(7) . . ?
C152 Fe12 C155 69.16(6) . . ?
C151 Fe12 C155 41.03(6) . . ?
C153 Fe12 C155 68.43(7) . . ?
C162 Fe12 C155 149.90(7) . . ?
C161 Fe12 C155 168.97(7) . . ?
C163 Fe12 C155 119.00(6) . . ?
C164 Fe12 C155 111.01(7) . . ?
C152 Fe12 C154 68.72(7) . . ?
C151 Fe12 C154 68.60(6) . . ?
C153 Fe12 C154 40.68(7) . . ?
C162 Fe12 C154 166.36(8) . . ?
C161 Fe12 C154 129.71(7) . . ?
C163 Fe12 C154 153.11(7) . . ?
C164 Fe12 C154 120.64(7) . . ?
C155 Fe12 C154 40.40(6) . . ?
C152 Fe12 C165 149.33(7) . . ?
C151 Fe12 C165 169.09(7) . . ?
C153 Fe12 C165 118.39(7) . . ?
C162 Fe12 C165 68.49(7) . . ?
C161 Fe12 C165 40.87(8) . . ?
C163 Fe12 C165 67.92(7) . . ?
C164 Fe12 C165 40.15(7) . . ?
C155 Fe12 C165 131.63(7) . . ?
C154 Fe12 C165 110.86(7) . . ?
C232 Fe21 C231 41.35(5) . . ?
C232 Fe21 C235 69.48(6) . . ?
C231 Fe21 C235 41.21(6) . . ?
C232 Fe21 C234 68.70(7) . . ?
C231 Fe21 C234 68.78(6) . . ?
C235 Fe21 C234 40.90(6) . . ?
C232 Fe21 C243 167.61(6) . . ?
C231 Fe21 C243 129.05(6) . . ?
C235 Fe21 C243 108.10(7) . . ?
C234 Fe21 C243 117.97(7) . . ?
C232 Fe21 C245 107.10(6) . . ?
C231 Fe21 C245 115.80(6) . . ?
C235 Fe21 C245 149.20(6) . . ?
C234 Fe21 C245 168.34(7) . . ?
C243 Fe21 C245 68.38(7) . . ?
C232 Fe21 C242 149.93(6) . . ?
C231 Fe21 C242 168.21(6) . . ?
C235 Fe21 C242 129.98(7) . . ?
C234 Fe21 C242 109.50(7) . . ?
C243 Fe21 C242 40.56(6) . . ?
C245 Fe21 C242 68.31(7) . . ?
C232 Fe21 C241 116.48(6) . . ?
C231 Fe21 C241 149.33(7) . . ?
C235 Fe21 C241 168.73(7) . . ?
C234 Fe21 C241 130.39(7) . . ?
C243 Fe21 C241 68.19(7) . . ?
C245 Fe21 C241 40.66(7) . . ?
C242 Fe21 C241 40.46(7) . . ?
C232 Fe21 C233 40.77(6) . . ?
C231 Fe21 C233 68.74(6) . . ?
C235 Fe21 C233 68.68(6) . . ?
C234 Fe21 C233 40.37(7) . . ?
C243 Fe21 C233 150.78(7) . . ?
C245 Fe21 C233 129.59(7) . . ?
C242 Fe21 C233 118.06(7) . . ?
C241 Fe21 C233 109.00(7) . . ?
C232 Fe21 C244 128.68(6) . . ?
C231 Fe21 C244 107.19(6) . . ?
C235 Fe21 C244 116.48(6) . . ?
C234 Fe21 C244 150.36(7) . . ?
C243 Fe21 C244 40.58(7) . . ?
C245 Fe21 C244 40.61(6) . . ?
C242 Fe21 C244 68.18(7) . . ?
C241 Fe21 C244 68.19(7) . . ?
C233 Fe21 C244 167.70(7) . . ?
C252 Fe22 C251 41.42(7) . . ?
C252 Fe22 C261 165.53(8) . . ?
C251 Fe22 C261 128.57(9) . . ?
C252 Fe22 C265 125.77(7) . . ?
C251 Fe22 C265 105.46(7) . . ?
C261 Fe22 C265 40.82(8) . . ?
C252 Fe22 C255 69.46(9) . . ?
C251 Fe22 C255 41.36(7) . . ?
C261 Fe22 C255 109.80(11) . . ?
C265 Fe22 C255 117.27(9) . . ?
C252 Fe22 C262 149.86(9) . . ?
C251 Fe22 C262 168.71(9) . . ?
C261 Fe22 C262 40.66(10) . . ?
C265 Fe22 C262 68.19(9) . . ?
C255 Fe22 C262 132.11(9) . . ?
C252 Fe22 C264 104.20(7) . . ?
C251 Fe22 C264 113.86(7) . . ?
C261 Fe22 C264 68.65(9) . . ?
C265 Fe22 C264 40.83(7) . . ?
C255 Fe22 C264 149.07(7) . . ?
C262 Fe22 C264 67.97(9) . . ?
C252 Fe22 C263 114.87(8) . . ?
C251 Fe22 C263 147.29(7) . . ?
C261 Fe22 C263 68.33(10) . . ?
C265 Fe22 C263 67.97(9) . . ?
C255 Fe22 C263 170.36(8) . . ?
C262 Fe22 C263 40.46(9) . . ?
C264 Fe22 C263 40.02(8) . . ?
C252 Fe22 C254 68.67(10) . . ?
C251 Fe22 C254 68.67(8) . . ?
C261 Fe22 C254 120.75(11) . . ?
C265 Fe22 C254 152.27(9) . . ?
C255 Fe22 C254 40.40(8) . . ?
C262 Fe22 C254 112.29(10) . . ?
C264 Fe22 C254 166.85(9) . . ?
C263 Fe22 C254 131.66(9) . . ?
C252 Fe22 C253 40.78(8) . . ?
C251 Fe22 C253 68.82(8) . . ?
C261 Fe22 C253 153.38(9) . . ?
C265 Fe22 C253 164.72(8) . . ?
C255 Fe22 C253 68.45(9) . . ?
C262 Fe22 C253 119.70(10) . . ?
C264 Fe22 C253 127.15(8) . . ?
C263 Fe22 C253 108.71(9) . . ?
C254 Fe22 C253 40.45(10) . . ?
C331 Fe31 C332 41.26(5) . . ?
C331 Fe31 C343 114.66(6) . . ?
C332 Fe31 C343 105.44(6) . . ?
C331 Fe31 C342 148.02(6) . . ?
C332 Fe31 C342 115.10(6) . . ?
C343 Fe31 C342 40.79(7) . . ?
C331 Fe31 C344 106.74(6) . . ?
C332 Fe31 C344 127.37(6) . . ?
C343 Fe31 C344 40.60(6) . . ?
C342 Fe31 C344 68.40(7) . . ?
C331 Fe31 C335 41.23(5) . . ?
C332 Fe31 C335 69.34(6) . . ?
C343 Fe31 C335 149.08(6) . . ?
C342 Fe31 C335 169.50(6) . . ?
C344 Fe31 C335 117.29(6) . . ?
C331 Fe31 C345 129.53(6) . . ?
C332 Fe31 C345 166.98(6) . . ?
C343 Fe31 C345 68.45(6) . . ?
C342 Fe31 C345 68.36(7) . . ?
C344 Fe31 C345 40.71(6) . . ?
C335 Fe31 C345 109.59(6) . . ?
C331 Fe31 C341 168.96(7) . . ?
C332 Fe31 C341 149.58(7) . . ?
C343 Fe31 C341 68.45(6) . . ?
C342 Fe31 C341 40.70(7) . . ?
C344 Fe31 C341 68.25(7) . . ?
C335 Fe31 C341 131.23(6) . . ?
C345 Fe31 C341 40.43(8) . . ?
C331 Fe31 C334 68.59(6) . . ?
C332 Fe31 C334 68.85(6) . . ?
C343 Fe31 C334 167.92(7) . . ?
C342 Fe31 C334 130.81(7) . . ?
C344 Fe31 C334 151.22(6) . . ?
C335 Fe31 C334 40.34(6) . . ?
C345 Fe31 C334 119.31(6) . . ?
C341 Fe31 C334 110.72(6) . . ?
C331 Fe31 C333 68.46(6) . . ?
C332 Fe31 C333 40.61(6) . . ?
C343 Fe31 C333 128.29(7) . . ?
C342 Fe31 C333 108.34(7) . . ?
C344 Fe31 C333 166.14(6) . . ?
C335 Fe31 C333 68.31(6) . . ?
C345 Fe31 C333 152.02(7) . . ?
C341 Fe31 C333 118.72(7) . . ?
C334 Fe31 C333 40.68(7) . . ?
C352 Fe32 C362 148.79(17) . . ?
C352 Fe32 C353 40.90(15) . . ?
C362 Fe32 C353 116.87(18) . . ?
C352 Fe32 C364 106.38(15) . . ?
C362 Fe32 C364 68.68(18) . . ?
C353 Fe32 C364 128.55(16) . . ?
C352 Fe32 C363 115.13(17) . . ?
C362 Fe32 C363 40.8(2) . . ?
C353 Fe32 C363 107.45(17) . . ?
C364 Fe32 C363 40.79(17) . . ?
C352 Fe32 C351 41.39(14) . . ?
C362 Fe32 C351 169.19(18) . . ?
C353 Fe32 C351 69.00(16) . . ?
C364 Fe32 C351 115.65(15) . . ?
C363 Fe32 C351 148.54(17) . . ?
C352 Fe32 C354 68.85(16) . . ?
C362 Fe32 C354 109.31(19) . . ?
C353 Fe32 C354 40.84(15) . . ?
C364 Fe32 C354 168.00(16) . . ?
C363 Fe32 C354 130.11(17) . . ?
C351 Fe32 C354 68.60(16) . . ?
C352 Fe32 C365 128.87(14) . . ?
C362 Fe32 C365 68.35(17) . . ?
C353 Fe32 C365 167.35(15) . . ?
C364 Fe32 C365 40.64(16) . . ?
C363 Fe32 C365 68.34(16) . . ?
C351 Fe32 C365 107.95(14) . . ?
C354 Fe32 C365 150.73(15) . . ?
C352 Fe32 C361 168.29(16) . . ?
C362 Fe32 C361 40.64(18) . . ?
C353 Fe32 C361 150.39(16) . . ?
C364 Fe32 C361 68.57(17) . . ?
C363 Fe32 C361 68.48(18) . . ?
C351 Fe32 C361 130.11(16) . . ?
C354 Fe32 C361 118.18(17) . . ?
C365 Fe32 C361 40.62(15) . . ?
C352 Fe32 C355 69.51(14) . . ?
C362 Fe32 C355 130.52(18) . . ?
C353 Fe32 C355 68.98(16) . . ?
C364 Fe32 C355 149.47(15) . . ?
C363 Fe32 C355 168.97(16) . . ?
C351 Fe32 C355 41.14(14) . . ?
C354 Fe32 C355 40.61(15) . . ?
C365 Fe32 C355 117.38(15) . . ?
C361 Fe32 C355 109.11(16) . . ?
C357 Fe33 C358 41.0(2) . . ?
C357 Fe33 C367 150.7(3) . . ?
C358 Fe33 C367 118.7(3) . . ?
C357 Fe33 C359 69.6(3) . . ?
C358 Fe33 C359 41.5(2) . . ?
C367 Fe33 C359 109.8(3) . . ?
C357 Fe33 C356 41.2(2) . . ?
C358 Fe33 C356 69.1(2) . . ?
C367 Fe33 C356 167.8(3) . . ?
C359 Fe33 C356 69.1(3) . . ?
C357 Fe33 C350 69.6(2) . . ?
C358 Fe33 C350 69.3(2) . . ?
C367 Fe33 C350 130.2(3) . . ?
C359 Fe33 C350 40.8(2) . . ?
C356 Fe33 C350 41.2(2) . . ?
C357 Fe33 C360 127.7(2) . . ?
C358 Fe33 C360 166.1(2) . . ?
C367 Fe33 C360 67.2(3) . . ?
C359 Fe33 C360 151.3(2) . . ?
C356 Fe33 C360 107.5(2) . . ?
C350 Fe33 C360 117.7(2) . . ?
C357 Fe33 C369 106.3(2) . . ?
C358 Fe33 C369 128.5(3) . . ?
C367 Fe33 C369 68.2(3) . . ?
C359 Fe33 C369 168.4(3) . . ?
C356 Fe33 C369 115.4(3) . . ?
C350 Fe33 C369 149.2(3) . . ?
C360 Fe33 C369 39.6(3) . . ?
C357 Fe33 C366 165.9(3) . . ?
C358 Fe33 C366 152.6(3) . . ?
C367 Fe33 C366 40.5(3) . . ?
C359 Fe33 C366 119.0(3) . . ?
C356 Fe33 C366 128.5(3) . . ?
C350 Fe33 C366 108.8(3) . . ?
C360 Fe33 C366 39.7(2) . . ?
C369 Fe33 C366 67.5(3) . . ?
C357 Fe33 C368 116.2(3) . . ?
C358 Fe33 C368 108.8(3) . . ?
C367 Fe33 C368 40.8(3) . . ?
C359 Fe33 C368 131.0(3) . . ?
C356 Fe33 C368 148.7(3) . . ?
C350 Fe33 C368 169.4(3) . . ?
C360 Fe33 C368 66.6(3) . . ?
C369 Fe33 C368 40.1(3) . . ?
C366 Fe33 C368 67.8(3) . . ?
Ti1 O1 Ti2 140.25(5) . . y
Ti1 O2 Ti3 139.52(5) . . y
Ti2 O3 Ti3 140.58(5) . . y
C12 O11 Ti1 129.29(8) . . ?
C14 O12 Ti1 135.10(9) . . ?
C16 O13 Ti1 127.10(8) . . ?
C18 O14 Ti1 130.20(9) . . ?
C22 O21 Ti2 127.55(8) . . ?
C24 O22 Ti2 130.49(8) . . ?
C26 O23 Ti2 129.04(9) . . ?
C28 O24 Ti2 134.21(10) . . ?
C32 O31 Ti3 127.06(9) . . ?
C34 O32 Ti3 131.06(8) . . ?
C36 O33 Ti3 127.15(9) . . ?
C38 O34 Ti3 130.46(9) . . ?
C112 C11 C12 113.03(10) . . ?
C112 C11 H11A 109.0 . . ?
C12 C11 H11A 109.0 . . ?
C112 C11 H11B 109.0 . . ?
C12 C11 H11B 109.0 . . ?
H11A C11 H11B 107.8 . . ?
O11 C12 C13 124.84(11) . . ?
O11 C12 C11 115.98(12) . . ?
C13 C12 C11 119.04(12) . . ?
C12 C13 C14 120.89(12) . . ?
C12 C13 H13 119.6 . . ?
C14 C13 H13 119.6 . . ?
O12 C14 C13 122.25(12) . . ?
O12 C14 C131 113.87(11) . . ?
C13 C14 C131 123.85(12) . . ?
C122 C15 C16 113.97(10) . . ?
C122 C15 H15A 108.8 . . ?
C16 C15 H15A 108.8 . . ?
C122 C15 H15B 108.8 . . ?
C16 C15 H15B 108.8 . . ?
H15A C15 H15B 107.7 . . ?
O13 C16 C17 124.79(11) . . ?
O13 C16 C15 116.38(11) . . ?
C17 C16 C15 118.77(11) . . ?
C18 C17 C16 121.81(12) . . ?
C18 C17 H17 119.1 . . ?
C16 C17 H17 119.1 . . ?
O14 C18 C17 123.20(12) . . ?
O14 C18 C151 116.02(11) . . ?
C17 C18 C151 120.74(12) . . ?
C212 C21 C22 111.84(12) . . ?
C212 C21 H21A 109.2 . . ?
C22 C21 H21A 109.2 . . ?
C212 C21 H21B 109.2 . . ?
C22 C21 H21B 109.2 . . ?
H21A C21 H21B 107.9 . . ?
O21 C22 C23 124.96(11) . . ?
O21 C22 C21 116.02(11) . . ?
C23 C22 C21 118.98(12) . . ?
C24 C23 C22 121.69(12) . . ?
C24 C23 H23 119.2 . . ?
C22 C23 H23 119.2 . . ?
O22 C24 C23 123.33(12) . . ?
O22 C24 C231 115.17(11) . . ?
C23 C24 C231 121.43(12) . . ?
C222 C25 C26 115.26(12) . . ?
C222 C25 H25A 108.5 . . ?
C26 C25 H25A 108.5 . . ?
C222 C25 H25B 108.5 . . ?
C26 C25 H25B 108.5 . . ?
H25A C25 H25B 107.5 . . ?
O23 C26 C27 124.65(13) . . ?
O23 C26 C25 116.50(12) . . ?
C27 C26 C25 118.68(12) . . ?
C26 C27 C28 121.49(12) . . ?
C26 C27 H27 119.3 . . ?
C28 C27 H27 119.3 . . ?
O24 C28 C27 122.35(13) . . ?
O24 C28 C251 115.21(14) . . ?
C27 C28 C251 122.43(13) . . ?
C32 C31 C312 113.23(12) . . ?
C32 C31 H31A 108.9 . . ?
C312 C31 H31A 108.9 . . ?
C32 C31 H31B 108.9 . . ?
C312 C31 H31B 108.9 . . ?
H31A C31 H31B 107.7 . . ?
O31 C32 C33 125.11(12) . . ?
O31 C32 C31 116.03(12) . . ?
C33 C32 C31 118.78(12) . . ?
C32 C33 C34 121.74(11) . . ?
C32 C33 H33 119.1 . . ?
C34 C33 H33 119.1 . . ?
O32 C34 C33 123.01(12) . . ?
O32 C34 C331 115.47(11) . . ?
C33 C34 C331 121.43(11) . . ?
C322 C35 C36 113.45(13) . . ?
C322 C35 H35A 108.9 . . ?
C36 C35 H35A 108.9 . . ?
C322 C35 H35B 108.9 . . ?
C36 C35 H35B 108.9 . . ?
H35A C35 H35B 107.7 . . ?
O33 C36 C37 124.78(13) . . ?
O33 C36 C35 116.31(14) . . ?
C37 C36 C35 118.87(13) . . ?
C38 C37 C36 121.94(13) . . ?
C38 C37 H37 119.0 . . ?
C36 C37 H37 119.0 . . ?
O34 C38 C37 123.15(15) . . ?
O34 C38 C356 118.1(3) . . ?
C37 C38 C356 116.2(3) . . ?
O34 C38 C351 113.01(18) . . ?
C37 C38 C351 123.59(18) . . ?
C356 C38 C351 22.6(2) . . ?
C116 C111 C112 119.25(13) . . ?
C116 C111 C121 118.35(12) . . ?
C112 C111 C121 122.38(12) . . ?
C113 C112 C111 118.89(13) . . ?
C113 C112 C11 118.95(12) . . ?
C111 C112 C11 122.16(13) . . ?
C114 C113 C112 121.47(13) . . ?
C114 C113 H113 119.3 . . ?
C112 C113 H113 119.3 . . ?
C113 C114 C115 119.52(15) . . ?
C113 C114 H114 120.2 . . ?
C115 C114 H114 120.2 . . ?
C116 C115 C114 119.92(14) . . ?
C116 C115 H115 120.0 . . ?
C114 C115 H115 120.0 . . ?
C115 C116 C111 120.92(13) . . ?
C115 C116 H116 119.5 . . ?
C111 C116 H116 119.5 . . ?
C126 C121 C122 119.12(13) . . ?
C126 C121 C111 119.63(12) . . ?
C122 C121 C111 121.14(12) . . ?
C123 C122 C121 119.01(12) . . ?
C123 C122 C15 118.89(12) . . ?
C121 C122 C15 122.06(12) . . ?
C124 C123 C122 121.38(14) . . ?
C124 C123 H123 119.3 . . ?
C122 C123 H123 119.3 . . ?
C123 C124 C125 119.85(15) . . ?
C123 C124 H124 120.1 . . ?
C125 C124 H124 120.1 . . ?
C126 C125 C124 119.62(14) . . ?
C126 C125 H125 120.2 . . ?
C124 C125 H125 120.2 . . ?
C125 C126 C121 121.01(14) . . ?
C125 C126 H126 119.5 . . ?
C121 C126 H126 119.5 . . ?
C135 C131 C132 107.36(12) . . ?
C135 C131 C14 130.66(13) . . ?
C132 C131 C14 121.79(12) . . ?
C135 C131 Fe11 73.58(9) . . ?
C132 C131 Fe11 67.97(7) . . ?
C14 C131 Fe11 119.55(9) . . ?
C135 C131 Fe13 60.70(9) . . ?
C132 C131 Fe13 73.20(8) . . ?
C14 C131 Fe13 127.90(10) . . ?
Fe11 C131 Fe13 12.94(3) . . ?
C133 C132 C131 108.52(12) . . ?
C133 C132 Fe11 73.25(9) . . ?
C131 C132 Fe11 69.85(7) . . ?
C133 C132 Fe13 64.85(9) . . ?
C131 C132 Fe13 66.87(8) . . ?
Fe11 C132 Fe13 12.04(3) . . ?
C133 C132 H132 125.7 . . ?
C131 C132 H132 125.7 . . ?
Fe11 C132 H132 122.8 . . ?
Fe13 C132 H132 134.4 . . ?
C132 C133 C134 108.01(14) . . ?
C132 C133 Fe13 75.77(9) . . ?
C134 C133 Fe13 60.20(11) . . ?
C132 C133 Fe11 66.37(8) . . ?
C134 C133 Fe11 72.50(11) . . ?
Fe13 C133 Fe11 12.83(3) . . ?
C132 C133 H133 126.0 . . ?
C134 C133 H133 126.0 . . ?
Fe13 C133 H133 129.2 . . ?
Fe11 C133 H133 126.6 . . ?
C133 C134 C135 108.92(14) . . ?
C133 C134 Fe13 76.42(12) . . ?
C135 C134 Fe13 69.06(12) . . ?
C133 C134 Fe11 68.21(10) . . ?
C135 C134 Fe11 69.68(11) . . ?
Fe13 C134 Fe11 9.06(5) . . ?
C133 C134 H134 125.5 . . ?
C135 C134 H134 125.5 . . ?
Fe13 C134 H134 120.6 . . ?
Fe11 C134 H134 128.2 . . ?
C134 C135 C131 107.19(14) . . ?
C134 C135 Fe13 64.80(12) . . ?
C131 C135 Fe13 76.77(10) . . ?
C134 C135 Fe11 71.09(11) . . ?
C131 C135 Fe11 65.91(8) . . ?
Fe13 C135 Fe11 10.94(4) . . ?
C134 C135 H135 126.4 . . ?
C131 C135 H135 126.4 . . ?
Fe13 C135 H135 123.5 . . ?
Fe11 C135 H135 128.1 . . ?
C145 C141 C142 109.1(3) . . ?
C145 C141 Fe11 70.20(16) . . ?
C142 C141 Fe11 70.00(16) . . ?
C145 C141 H141 125.4 . . ?
C142 C141 H141 125.4 . . ?
Fe11 C141 H141 125.9 . . ?
C143 C142 C141 107.3(3) . . ?
C143 C142 Fe11 70.17(18) . . ?
C141 C142 Fe11 69.38(15) . . ?
C143 C142 H142 126.3 . . ?
C141 C142 H142 126.3 . . ?
Fe11 C142 H142 125.7 . . ?
C142 C143 C144 107.8(3) . . ?
C142 C143 Fe11 69.45(18) . . ?
C144 C143 Fe11 69.16(16) . . ?
C142 C143 H143 126.1 . . ?
C144 C143 H143 126.1 . . ?
Fe11 C143 H143 126.9 . . ?
C145 C144 C143 107.8(3) . . ?
C145 C144 Fe11 69.90(15) . . ?
C143 C144 Fe11 69.74(17) . . ?
C145 C144 H144 126.1 . . ?
C143 C144 H144 126.1 . . ?
Fe11 C144 H144 125.8 . . ?
C144 C145 C141 108.0(3) . . ?
C144 C145 Fe11 69.90(17) . . ?
C141 C145 Fe11 69.45(14) . . ?
C144 C145 H145 126.0 . . ?
C141 C145 H145 126.0 . . ?
Fe11 C145 H145 126.2 . . ?
C140 C146 C147 109.7(8) . . ?
C140 C146 Fe13 69.6(4) . . ?
C147 C146 Fe13 70.2(4) . . ?
C140 C146 H146 125.2 . . ?
C147 C146 H146 125.2 . . ?
Fe13 C146 H146 126.6 . . ?
C146 C147 C148 107.0(8) . . ?
C146 C147 Fe13 69.2(4) . . ?
C148 C147 Fe13 68.4(4) . . ?
C146 C147 H147 126.5 . . ?
C148 C147 H147 126.5 . . ?
Fe13 C147 H147 127.4 . . ?
C147 C148 C149 107.5(7) . . ?
C147 C148 Fe13 69.3(4) . . ?
C149 C148 Fe13 69.7(4) . . ?
C147 C148 H148 126.2 . . ?
C149 C148 H148 126.2 . . ?
Fe13 C148 H148 126.3 . . ?
C140 C149 C148 105.3(8) . . ?
C140 C149 Fe13 68.1(4) . . ?
C148 C149 Fe13 68.5(4) . . ?
C140 C149 H149 127.3 . . ?
C148 C149 H149 127.3 . . ?
Fe13 C149 H149 127.6 . . ?
C146 C140 C149 110.5(7) . . ?
C146 C140 Fe13 70.6(4) . . ?
C149 C140 Fe13 70.3(4) . . ?
C146 C140 H140 124.8 . . ?
C149 C140 H140 124.8 . . ?
Fe13 C140 H140 126.0 . . ?
C152 C151 C155 107.49(13) . . ?
C152 C151 C18 124.34(13) . . ?
C155 C151 C18 127.85(13) . . ?
C152 C151 Fe12 68.59(8) . . ?
C155 C151 Fe12 70.24(8) . . ?
C18 C151 Fe12 121.50(9) . . ?
C153 C152 C151 108.12(14) . . ?
C153 C152 Fe12 70.49(10) . . ?
C151 C152 Fe12 70.01(9) . . ?
C153 C152 H152 125.9 . . ?
C151 C152 H152 125.9 . . ?
Fe12 C152 H152 125.1 . . ?
C152 C153 C154 108.39(14) . . ?
C152 C153 Fe12 68.80(9) . . ?
C154 C153 Fe12 70.28(10) . . ?
C152 C153 H153 125.8 . . ?
C154 C153 H153 125.8 . . ?
Fe12 C153 H153 126.7 . . ?
C155 C154 C153 108.19(14) . . ?
C155 C154 Fe12 69.81(9) . . ?
C153 C154 Fe12 69.03(10) . . ?
C155 C154 H154 125.9 . . ?
C153 C154 H154 125.9 . . ?
Fe12 C154 H154 126.8 . . ?
C154 C155 C151 107.80(14) . . ?
C154 C155 Fe12 69.79(9) . . ?
C151 C155 Fe12 68.74(8) . . ?
C154 C155 H155 126.1 . . ?
C151 C155 H155 126.1 . . ?
Fe12 C155 H155 126.9 . . ?
C162 C161 C165 107.47(16) . . ?
C162 C161 Fe12 69.38(9) . . ?
C165 C161 Fe12 70.01(10) . . ?
C162 C161 H161 126.3 . . ?
C165 C161 H161 126.3 . . ?
Fe12 C161 H161 125.9 . . ?
C163 C162 C161 108.05(16) . . ?
C163 C162 Fe12 70.20(9) . . ?
C161 C162 Fe12 69.72(10) . . ?
C163 C162 H162 126.0 . . ?
C161 C162 H162 126.0 . . ?
Fe12 C162 H162 125.7 . . ?
C162 C163 C164 108.42(15) . . ?
C162 C163 Fe12 69.52(10) . . ?
C164 C163 Fe12 69.81(10) . . ?
C162 C163 H163 125.8 . . ?
C164 C163 H163 125.8 . . ?
Fe12 C163 H163 126.5 . . ?
C165 C164 C163 108.03(16) . . ?
C165 C164 Fe12 70.08(11) . . ?
C163 C164 Fe12 69.56(10) . . ?
C165 C164 H164 126.0 . . ?
C163 C164 H164 126.0 . . ?
Fe12 C164 H164 125.9 . . ?
C164 C165 C161 108.03(15) . . ?
C164 C165 Fe12 69.77(10) . . ?
C161 C165 Fe12 69.12(10) . . ?
C164 C165 H165 126.0 . . ?
C161 C165 H165 126.0 . . ?
Fe12 C165 H165 126.7 . . ?
C216 C211 C212 119.27(13) . . ?
C216 C211 C221 119.03(13) . . ?
C212 C211 C221 121.54(14) . . ?
C213 C212 C211 118.98(14) . . ?
C213 C212 C21 118.80(13) . . ?
C211 C212 C21 122.20(12) . . ?
C214 C213 C212 121.14(15) . . ?
C214 C213 H213 119.4 . . ?
C212 C213 H213 119.4 . . ?
C215 C214 C213 119.85(14) . . ?
C215 C214 H214 120.1 . . ?
C213 C214 H214 120.1 . . ?
C214 C215 C216 119.77(16) . . ?
C214 C215 H215 120.1 . . ?
C216 C215 H215 120.1 . . ?
C211 C216 C215 120.96(15) . . ?
C211 C216 H216 119.5 . . ?
C215 C216 H216 119.5 . . ?
C226 C221 C222 118.89(13) . . ?
C226 C221 C211 117.81(14) . . ?
C222 C221 C211 123.23(15) . . ?
C223 C222 C221 118.44(16) . . ?
C223 C222 C25 118.38(14) . . ?
C221 C222 C25 123.18(13) . . ?
C224 C223 C222 121.93(15) . . ?
C224 C223 H223 119.0 . . ?
C222 C223 H223 119.0 . . ?
C223 C224 C225 119.42(15) . . ?
C223 C224 H224 120.3 . . ?
C225 C224 H224 120.3 . . ?
C224 C225 C226 119.41(17) . . ?
C224 C225 H225 120.3 . . ?
C226 C225 H225 120.3 . . ?
C221 C226 C225 121.87(15) . . ?
C221 C226 H226 119.1 . . ?
C225 C226 H226 119.1 . . ?
C235 C231 C232 108.06(12) . . ?
C235 C231 C24 127.70(12) . . ?
C232 C231 C24 124.03(12) . . ?
C235 C231 Fe21 69.77(8) . . ?
C232 C231 Fe21 69.29(8) . . ?
C24 C231 Fe21 122.46(9) . . ?
C233 C232 C231 107.55(13) . . ?
C233 C232 Fe21 70.26(9) . . ?
C231 C232 Fe21 69.37(8) . . ?
C233 C232 H232 126.2 . . ?
C231 C232 H232 126.2 . . ?
Fe21 C232 H232 125.7 . . ?
C234 C233 C232 108.54(13) . . ?
C234 C233 Fe21 69.68(9) . . ?
C232 C233 Fe21 68.97(8) . . ?
C234 C233 H233 125.7 . . ?
C232 C233 H233 125.7 . . ?
Fe21 C233 H233 127.2 . . ?
C233 C234 C235 108.68(13) . . ?
C233 C234 Fe21 69.95(9) . . ?
C235 C234 Fe21 69.46(9) . . ?
C233 C234 H234 125.7 . . ?
C235 C234 H234 125.7 . . ?
Fe21 C234 H234 126.5 . . ?
C234 C235 C231 107.16(13) . . ?
C234 C235 Fe21 69.64(9) . . ?
C231 C235 Fe21 69.02(8) . . ?
C234 C235 H235 126.4 . . ?
C231 C235 H235 126.4 . . ?
Fe21 C235 H235 126.5 . . ?
C242 C241 C245 108.13(14) . . ?
C242 C241 Fe21 69.75(9) . . ?
C245 C241 Fe21 69.60(9) . . ?
C242 C241 H241 125.9 . . ?
C245 C241 H241 125.9 . . ?
Fe21 C241 H241 126.3 . . ?
C241 C242 C243 108.08(15) . . ?
C241 C242 Fe21 69.79(9) . . ?
C243 C242 Fe21 69.63(9) . . ?
C241 C242 H242 126.0 . . ?
C243 C242 H242 126.0 . . ?
Fe21 C242 H242 126.2 . . ?
C242 C243 C244 107.98(15) . . ?
C242 C243 Fe21 69.81(9) . . ?
C244 C243 Fe21 69.84(9) . . ?
C242 C243 H243 126.0 . . ?
C244 C243 H243 126.0 . . ?
Fe21 C243 H243 125.9 . . ?
C243 C244 C245 108.09(14) . . ?
C243 C244 Fe21 69.59(10) . . ?
C245 C244 Fe21 69.61(9) . . ?
C243 C244 H244 126.0 . . ?
C245 C244 H244 126.0 . . ?
Fe21 C244 H244 126.4 . . ?
C244 C245 C241 107.72(15) . . ?
C244 C245 Fe21 69.79(9) . . ?
C241 C245 Fe21 69.74(10) . . ?
C244 C245 H245 126.1 . . ?
C241 C245 H245 126.1 . . ?
Fe21 C245 H245 125.9 . . ?
C252 C251 C255 107.74(15) . . ?
C252 C251 C28 123.16(15) . . ?
C255 C251 C28 128.45(17) . . ?
C252 C251 Fe22 69.24(10) . . ?
C255 C251 Fe22 70.00(11) . . ?
C28 C251 Fe22 118.93(12) . . ?
C253 C252 C251 108.00(17) . . ?
C253 C252 Fe22 71.12(13) . . ?
C251 C252 Fe22 69.34(11) . . ?
C253 C252 H252 126.0 . . ?
C251 C252 H252 126.0 . . ?
Fe22 C252 H252 125.1 . . ?
C252 C253 C254 107.81(17) . . ?
C252 C253 Fe22 68.10(12) . . ?
C254 C253 Fe22 69.55(15) . . ?
C252 C253 H253 126.1 . . ?
C254 C253 H253 126.1 . . ?
Fe22 C253 H253 127.8 . . ?
C255 C254 C253 108.80(17) . . ?
C255 C254 Fe22 69.25(12) . . ?
C253 C254 Fe22 70.00(12) . . ?
C255 C254 H254 125.6 . . ?
C253 C254 H254 125.6 . . ?
Fe22 C254 H254 126.7 . . ?
C254 C255 C251 107.64(18) . . ?
C254 C255 Fe22 70.35(12) . . ?
C251 C255 Fe22 68.64(10) . . ?
C254 C255 H255 126.2 . . ?
C251 C255 H255 126.2 . . ?
Fe22 C255 H255 126.4 . . ?
C262 C261 C265 107.42(19) . . ?
C262 C261 Fe22 69.90(14) . . ?
C265 C261 Fe22 69.67(12) . . ?
C262 C261 H261 126.3 . . ?
C265 C261 H261 126.3 . . ?
Fe22 C261 H261 125.7 . . ?
C263 C262 C261 108.19(19) . . ?
C263 C262 Fe22 69.98(12) . . ?
C261 C262 Fe22 69.44(13) . . ?
C263 C262 H262 125.9 . . ?
C261 C262 H262 125.9 . . ?
Fe22 C262 H262 126.2 . . ?
C264 C263 C262 108.47(19) . . ?
C264 C263 Fe22 69.82(11) . . ?
C262 C263 Fe22 69.56(13) . . ?
C264 C263 H263 125.8 . . ?
C262 C263 H263 125.8 . . ?
Fe22 C263 H263 126.4 . . ?
C263 C264 C265 107.98(17) . . ?
C263 C264 Fe22 70.16(12) . . ?
C265 C264 Fe22 69.40(11) . . ?
C263 C264 H264 126.0 . . ?
C265 C264 H264 126.0 . . ?
Fe22 C264 H264 126.0 . . ?
C261 C265 C264 107.93(18) . . ?
C261 C265 Fe22 69.51(14) . . ?
C264 C265 Fe22 69.77(11) . . ?
C261 C265 H265 126.0 . . ?
C264 C265 H265 126.0 . . ?
Fe22 C265 H265 126.3 . . ?
C316 C311 C312 118.67(15) . . ?
C316 C311 C321 119.03(15) . . ?
C312 C311 C321 122.25(14) . . ?
C313 C312 C311 119.06(15) . . ?
C313 C312 C31 118.52(15) . . ?
C311 C312 C31 122.42(14) . . ?
C314 C313 C312 121.26(17) . . ?
C314 C313 H313 119.4 . . ?
C312 C313 H313 119.4 . . ?
C315 C314 C313 119.73(17) . . ?
C315 C314 H314 120.1 . . ?
C313 C314 H314 120.1 . . ?
C314 C315 C316 119.78(17) . . ?
C314 C315 H315 120.1 . . ?
C316 C315 H315 120.1 . . ?
C315 C316 C311 121.49(17) . . ?
C315 C316 H316 119.3 . . ?
C311 C316 H316 119.3 . . ?
C326 C321 C322 118.88(16) . . ?
C326 C321 C311 118.83(15) . . ?
C322 C321 C311 122.25(14) . . ?
C323 C322 C321 119.14(16) . . ?
C323 C322 C35 118.66(16) . . ?
C321 C322 C35 122.19(15) . . ?
C322 C323 C324 120.68(19) . . ?
C322 C323 H323 119.7 . . ?
C324 C323 H323 119.7 . . ?
C325 C324 C323 119.96(18) . . ?
C325 C324 H324 120.0 . . ?
C323 C324 H324 120.0 . . ?
C324 C325 C326 120.05(19) . . ?
C324 C325 H325 120.0 . . ?
C326 C325 H325 120.0 . . ?
C325 C326 C321 121.27(19) . . ?
C325 C326 H326 119.4 . . ?
C321 C326 H326 119.4 . . ?
C332 C331 C335 108.09(12) . . ?
C332 C331 C34 123.36(11) . . ?
C335 C331 C34 128.41(12) . . ?
C332 C331 Fe31 69.40(8) . . ?
C335 C331 Fe31 70.10(8) . . ?
C34 C331 Fe31 122.69(9) . . ?
C333 C332 C331 107.59(13) . . ?
C333 C332 Fe31 70.71(9) . . ?
C331 C332 Fe31 69.34(8) . . ?
C333 C332 H332 126.2 . . ?
C331 C332 H332 126.2 . . ?
Fe31 C332 H332 125.3 . . ?
C332 C333 C334 108.35(14) . . ?
C332 C333 Fe31 68.69(9) . . ?
C334 C333 Fe31 69.53(9) . . ?
C332 C333 H333 125.8 . . ?
C334 C333 H333 125.8 . . ?
Fe31 C333 H333 127.5 . . ?
C335 C334 C333 108.32(13) . . ?
C335 C334 Fe31 69.64(8) . . ?
C333 C334 Fe31 69.79(9) . . ?
C335 C334 H334 125.8 . . ?
C333 C334 H334 125.8 . . ?
Fe31 C334 H334 126.3 . . ?
C334 C335 C331 107.64(13) . . ?
C334 C335 Fe31 70.01(8) . . ?
C331 C335 Fe31 68.68(7) . . ?
C334 C335 H335 126.2 . . ?
C331 C335 H335 126.2 . . ?
Fe31 C335 H335 126.7 . . ?
C345 C341 C342 108.07(14) . . ?
C345 C341 Fe31 69.82(9) . . ?
C342 C341 Fe31 69.24(9) . . ?
C345 C341 H341 126.0 . . ?
C342 C341 H341 126.0 . . ?
Fe31 C341 H341 126.5 . . ?
C343 C342 C341 107.93(15) . . ?
C343 C342 Fe31 69.48(8) . . ?
C341 C342 Fe31 70.07(9) . . ?
C343 C342 H342 126.0 . . ?
C341 C342 H342 126.0 . . ?
Fe31 C342 H342 126.0 . . ?
C344 C343 C342 108.09(13) . . ?
C344 C343 Fe31 70.07(8) . . ?
C342 C343 Fe31 69.73(9) . . ?
C344 C343 H343 126.0 . . ?
C342 C343 H343 126.0 . . ?
Fe31 C343 H343 125.8 . . ?
C343 C344 C345 108.02(15) . . ?
C343 C344 Fe31 69.33(9) . . ?
C345 C344 Fe31 69.85(9) . . ?
C343 C344 H344 126.0 . . ?
C345 C344 H344 126.0 . . ?
Fe31 C344 H344 126.4 . . ?
C341 C345 C344 107.89(14) . . ?
C341 C345 Fe31 69.75(10) . . ?
C344 C345 Fe31 69.44(9) . . ?
C341 C345 H345 126.1 . . ?
C344 C345 H345 126.1 . . ?
Fe31 C345 H345 126.3 . . ?
C352 C351 C355 107.9(3) . . ?
C352 C351 C38 124.5(3) . . ?
C355 C351 C38 127.6(3) . . ?
C352 C351 Fe32 68.6(2) . . ?
C355 C351 Fe32 69.9(2) . . ?
C38 C351 Fe32 127.7(2) . . ?
C353 C352 C351 108.1(3) . . ?
C353 C352 Fe32 70.3(2) . . ?
C351 C352 Fe32 70.05(19) . . ?
C353 C352 H352 125.9 . . ?
C351 C352 H352 125.9 . . ?
Fe32 C352 H352 125.3 . . ?
C352 C353 C354 107.9(3) . . ?
C352 C353 Fe32 68.8(2) . . ?
C354 C353 Fe32 69.8(2) . . ?
C352 C353 H353 126.1 . . ?
C354 C353 H353 126.1 . . ?
Fe32 C353 H353 126.9 . . ?
C355 C354 C353 109.0(3) . . ?
C355 C354 Fe32 70.0(2) . . ?
C353 C354 Fe32 69.3(2) . . ?
C355 C354 H354 125.5 . . ?
C353 C354 H354 125.5 . . ?
Fe32 C354 H354 126.7 . . ?
C354 C355 C351 107.2(3) . . ?
C354 C355 Fe32 69.4(2) . . ?
C351 C355 Fe32 68.92(19) . . ?
C354 C355 H355 126.4 . . ?
C351 C355 H355 126.4 . . ?
Fe32 C355 H355 126.9 . . ?
C357 C356 C38 123.4(5) . . ?
C357 C356 C350 107.9(5) . . ?
C38 C356 C350 125.4(5) . . ?
C357 C356 Fe33 68.2(3) . . ?
C38 C356 Fe33 111.3(3) . . ?
C350 C356 Fe33 69.9(3) . . ?
C358 C357 C356 108.3(5) . . ?
C358 C357 Fe33 69.7(4) . . ?
C356 C357 Fe33 70.6(3) . . ?
C358 C357 H357 125.8 . . ?
C356 C357 H357 125.8 . . ?
Fe33 C357 H357 125.5 . . ?
C357 C358 C359 108.6(5) . . ?
C357 C358 Fe33 69.2(3) . . ?
C359 C358 Fe33 70.4(4) . . ?
C357 C358 H358 125.7 . . ?
C359 C358 H358 125.7 . . ?
Fe33 C358 H358 126.2 . . ?
C350 C359 C358 107.6(5) . . ?
C350 C359 Fe33 69.9(3) . . ?
C358 C359 Fe33 68.1(4) . . ?
C350 C359 H359 126.2 . . ?
C358 C359 H359 126.2 . . ?
Fe33 C359 H359 127.3 . . ?
C359 C350 C356 107.6(5) . . ?
C359 C350 Fe33 69.3(4) . . ?
C356 C350 Fe33 68.8(3) . . ?
C359 C350 H350 126.2 . . ?
C356 C350 H350 126.2 . . ?
Fe33 C350 H350 127.2 . . ?
C362 C361 C365 107.6(4) . . ?
C362 C361 Fe32 69.0(3) . . ?
C365 C361 Fe32 69.6(2) . . ?
C362 C361 H361 126.2 . . ?
C365 C361 H361 126.2 . . ?
Fe32 C361 H361 126.8 . . ?
C363 C362 C361 108.4(3) . . ?
C363 C362 Fe32 69.8(3) . . ?
C361 C362 Fe32 70.4(2) . . ?
C363 C362 H362 125.8 . . ?
C361 C362 H362 125.8 . . ?
Fe32 C362 H362 125.6 . . ?
C362 C363 C364 107.9(4) . . ?
C362 C363 Fe32 69.4(3) . . ?
C364 C363 Fe32 69.5(2) . . ?
C362 C363 H363 126.1 . . ?
C364 C363 H363 126.1 . . ?
Fe32 C363 H363 126.6 . . ?
C365 C364 C363 107.9(4) . . ?
C365 C364 Fe32 70.1(2) . . ?
C363 C364 Fe32 69.7(2) . . ?
C365 C364 H364 126.0 . . ?
C363 C364 H364 126.0 . . ?
Fe32 C364 H364 125.7 . . ?
C364 C365 C361 108.2(3) . . ?
C364 C365 Fe32 69.2(2) . . ?
C361 C365 Fe32 69.8(2) . . ?
C364 C365 H365 125.9 . . ?
C361 C365 H365 125.9 . . ?
Fe32 C365 H365 126.7 . . ?
C360 C366 C367 106.5(6) . . ?
C360 C366 Fe33 69.7(3) . . ?
C367 C366 Fe33 68.1(4) . . ?
C360 C366 H366 126.7 . . ?
C367 C366 H366 126.7 . . ?
Fe33 C366 H366 127.0 . . ?
C366 C367 C368 108.3(6) . . ?
C366 C367 Fe33 71.3(4) . . ?
C368 C367 Fe33 71.4(4) . . ?
C366 C367 H367 125.8 . . ?
C368 C367 H367 125.8 . . ?
Fe33 C367 H367 123.0 . . ?
C369 C368 C367 107.0(6) . . ?
C369 C368 Fe33 69.4(4) . . ?
C367 C368 Fe33 67.7(4) . . ?
C369 C368 H368 126.5 . . ?
C367 C368 H368 126.5 . . ?
Fe33 C368 H368 127.9 . . ?
C360 C369 C368 107.6(6) . . ?
C360 C369 Fe33 70.0(3) . . ?
C368 C369 Fe33 70.5(4) . . ?
C360 C369 H369 126.2 . . ?
C368 C369 H369 126.2 . . ?
Fe33 C369 H369 124.9 . . ?
C369 C360 C366 110.4(6) . . ?
C369 C360 Fe33 70.4(3) . . ?
C366 C360 Fe33 70.7(4) . . ?
C369 C360 H360 124.8 . . ?
C366 C360 H360 124.8 . . ?
Fe33 C360 H360 125.7 . . ?

loop_
_geom_bond_atom_site_label_1
_geom_bond_atom_site_label_2
_geom_bond_distance
_geom_bond_site_symmetry_2
_geom_bond_publ_flag
Ti1 O1 1.8046(9) . y
Ti1 O2 1.8153(9) . y
Ti1 O12 1.9823(10) . y
Ti1 O14 1.9835(9) . y
Ti1 O11 2.0795(9) . y
Ti1 O13 2.1121(9) . y
Ti2 O3 1.8091(9) . y
Ti2 O1 1.8192(9) . y
Ti2 O22 1.9800(10) . y
Ti2 O24 1.9852(10) . y
Ti2 O23 2.0700(9) . y
Ti2 O21 2.1158(9) . y
Ti3 O2 1.8177(9) . y
Ti3 O3 1.8203(9) . y
Ti3 O32 1.9716(9) . y
Ti3 O34 1.9720(10) . y
Ti3 O31 2.0932(9) . y
Ti3 O33 2.1088(9) . y
Fe11 C132 1.9823(14) . ?
Fe11 C131 2.0076(13) . ?
Fe11 C141 2.034(3) . ?
Fe11 C142 2.043(3) . ?
Fe11 C144 2.044(3) . ?
Fe11 C145 2.044(3) . ?
Fe11 C143 2.052(3) . ?
Fe11 C133 2.0719(16) . ?
Fe11 C135 2.1094(18) . ?
Fe11 C134 2.128(2) . ?
Fe13 C134 1.785(3) . ?
Fe13 C135 1.843(2) . ?
Fe13 C133 2.000(2) . ?
Fe13 C140 2.023(6) . ?
Fe13 C148 2.036(6) . ?
Fe13 C146 2.035(6) . ?
Fe13 C147 2.048(7) . ?
Fe13 C149 2.052(6) . ?
Fe13 C131 2.0572(18) . ?
Fe13 C132 2.1416(19) . ?
Fe12 C152 2.0169(16) . ?
Fe12 C151 2.0359(14) . ?
Fe12 C153 2.0391(17) . ?
Fe12 C162 2.0400(17) . ?
Fe12 C161 2.0445(17) . ?
Fe12 C163 2.0489(17) . ?
Fe12 C164 2.0522(18) . ?
Fe12 C155 2.0559(14) . ?
Fe12 C154 2.0557(16) . ?
Fe12 C165 2.0564(17) . ?
Fe21 C232 2.0308(14) . ?
Fe21 C231 2.0318(13) . ?
Fe21 C235 2.0419(14) . ?
Fe21 C234 2.0442(17) . ?
Fe21 C243 2.0445(16) . ?
Fe21 C245 2.0454(16) . ?
Fe21 C242 2.0468(16) . ?
Fe21 C241 2.0472(16) . ?
Fe21 C233 2.0478(15) . ?
Fe21 C244 2.0478(16) . ?
Fe22 C252 2.022(2) . ?
Fe22 C251 2.0236(18) . ?
Fe22 C261 2.038(2) . ?
Fe22 C265 2.040(2) . ?
Fe22 C255 2.0419(19) . ?
Fe22 C262 2.044(2) . ?
Fe22 C264 2.0453(19) . ?
Fe22 C263 2.050(2) . ?
Fe22 C254 2.056(2) . ?
Fe22 C253 2.062(2) . ?
Fe31 C331 2.0304(13) . ?
Fe31 C332 2.0311(14) . ?
Fe31 C343 2.0388(14) . ?
Fe31 C342 2.0421(15) . ?
Fe31 C344 2.0485(16) . ?
Fe31 C335 2.0494(14) . ?
Fe31 C345 2.0540(16) . ?
Fe31 C341 2.0531(16) . ?
Fe31 C334 2.0542(15) . ?
Fe31 C333 2.0577(16) . ?
Fe32 C352 2.020(4) . ?
Fe32 C362 2.033(5) . ?
Fe32 C353 2.039(4) . ?
Fe32 C364 2.037(4) . ?
Fe32 C363 2.039(4) . ?
Fe32 C351 2.040(3) . ?
Fe32 C354 2.045(4) . ?
Fe32 C365 2.050(4) . ?
Fe32 C361 2.052(4) . ?
Fe32 C355 2.054(4) . ?
Fe33 C357 2.004(6) . ?
Fe33 C358 2.010(7) . ?
Fe33 C367 2.026(7) . ?
Fe33 C359 2.041(6) . ?
Fe33 C356 2.035(5) . ?
Fe33 C350 2.050(6) . ?
Fe33 C360 2.056(6) . ?
Fe33 C369 2.062(6) . ?
Fe33 C366 2.069(6) . ?
Fe33 C368 2.076(7) . ?
O11 C12 1.2768(16) . ?
O12 C14 1.2756(15) . ?
O13 C16 1.2711(15) . ?
O14 C18 1.2784(15) . ?
O21 C22 1.2671(17) . ?
O22 C24 1.2828(16) . ?
O23 C26 1.2819(15) . ?
O24 C28 1.2752(16) . ?
O31 C32 1.2766(16) . ?
O32 C34 1.2825(14) . ?
O33 C36 1.2734(17) . ?
O34 C38 1.2850(17) . ?
C11 C112 1.5139(19) . ?
C11 C12 1.5157(18) . ?
C11 H11A 0.9900 . ?
C11 H11B 0.9900 . ?
C12 C13 1.3966(19) . ?
C13 C14 1.4013(18) . ?
C13 H13 0.9500 . ?
C14 C131 1.4593(18) . ?
C15 C122 1.5129(18) . ?
C15 C16 1.5203(17) . ?
C15 H15A 0.9900 . ?
C15 H15B 0.9900 . ?
C16 C17 1.4013(18) . ?
C17 C18 1.3965(18) . ?
C17 H17 0.9500 . ?
C18 C151 1.4692(19) . ?
C21 C212 1.511(2) . ?
C21 C22 1.5199(17) . ?
C21 H21A 0.9900 . ?
C21 H21B 0.9900 . ?
C22 C23 1.3978(18) . ?
C23 C24 1.3920(17) . ?
C23 H23 0.9500 . ?
C24 C231 1.4741(18) . ?
C25 C222 1.506(2) . ?
C25 C26 1.5163(19) . ?
C25 H25A 0.9900 . ?
C25 H25B 0.9900 . ?
C26 C27 1.388(2) . ?
C27 C28 1.399(2) . ?
C27 H27 0.9500 . ?
C28 C251 1.454(2) . ?
C31 C32 1.5162(18) . ?
C31 C312 1.517(2) . ?
C31 H31A 0.9900 . ?
C31 H31B 0.9900 . ?
C32 C33 1.388(2) . ?
C33 C34 1.3923(18) . ?
C33 H33 0.9500 . ?
C34 C331 1.4605(18) . ?
C35 C322 1.506(2) . ?
C35 C36 1.522(2) . ?
C35 H35A 0.9900 . ?
C35 H35B 0.9900 . ?
C36 C37 1.396(2) . ?
C37 C38 1.390(2) . ?
C37 H37 0.9500 . ?
C38 C356 1.433(6) . ?
C38 C351 1.523(4) . ?
C111 C116 1.3982(19) . ?
C111 C112 1.4077(18) . ?
C111 C121 1.491(2) . ?
C112 C113 1.392(2) . ?
C113 C114 1.388(2) . ?
C113 H113 0.9500 . ?
C114 C115 1.388(2) . ?
C114 H114 0.9500 . ?
C115 C116 1.386(2) . ?
C115 H115 0.9500 . ?
C116 H116 0.9500 . ?
C121 C126 1.400(2) . ?
C121 C122 1.4077(18) . ?
C122 C123 1.3896(19) . ?
C123 C124 1.386(2) . ?
C123 H123 0.9500 . ?
C124 C125 1.387(2) . ?
C124 H124 0.9500 . ?
C125 C126 1.387(2) . ?
C125 H125 0.9500 . ?
C126 H126 0.9500 . ?
C131 C135 1.429(2) . ?
C131 C132 1.4358(19) . ?
C132 C133 1.402(2) . ?
C132 H132 0.9500 . ?
C133 C134 1.413(2) . ?
C133 H133 0.9500 . ?
C134 C135 1.423(2) . ?
C134 H134 0.9500 . ?
C135 H135 0.9500 . ?
C141 C145 1.407(4) . ?
C141 C142 1.415(4) . ?
C141 H141 0.9500 . ?
C142 C143 1.413(5) . ?
C142 H142 0.9500 . ?
C143 C144 1.438(6) . ?
C143 H143 0.9500 . ?
C144 C145 1.405(5) . ?
C144 H144 0.9500 . ?
C145 H145 0.9500 . ?
C146 C140 1.382(12) . ?
C146 C147 1.414(10) . ?
C146 H146 0.9500 . ?
C147 C148 1.472(13) . ?
C147 H147 0.9500 . ?
C148 C149 1.460(12) . ?
C148 H148 0.9500 . ?
C149 C140 1.448(13) . ?
C149 H149 0.9500 . ?
C140 H140 0.9500 . ?
C151 C152 1.433(2) . ?
C151 C155 1.434(2) . ?
C152 C153 1.411(2) . ?
C152 H152 0.9500 . ?
C153 C154 1.423(3) . ?
C153 H153 0.9500 . ?
C154 C155 1.420(2) . ?
C154 H154 0.9500 . ?
C155 H155 0.9500 . ?
C161 C162 1.427(3) . ?
C161 C165 1.432(3) . ?
C161 H161 0.9500 . ?
C162 C163 1.408(3) . ?
C162 H162 0.9500 . ?
C163 C164 1.424(2) . ?
C163 H163 0.9500 . ?
C164 C165 1.410(3) . ?
C164 H164 0.9500 . ?
C165 H165 0.9500 . ?
C211 C216 1.394(2) . ?
C211 C212 1.405(2) . ?
C211 C221 1.5033(19) . ?
C212 C213 1.395(2) . ?
C213 C214 1.391(2) . ?
C213 H213 0.9500 . ?
C214 C215 1.378(2) . ?
C214 H214 0.9500 . ?
C215 C216 1.394(2) . ?
C215 H215 0.9500 . ?
C216 H216 0.9500 . ?
C221 C226 1.388(2) . ?
C221 C222 1.410(2) . ?
C222 C223 1.401(2) . ?
C223 C224 1.383(3) . ?
C223 H223 0.9500 . ?
C224 C225 1.386(3) . ?
C224 H224 0.9500 . ?
C225 C226 1.391(2) . ?
C225 H225 0.9500 . ?
C226 H226 0.9500 . ?
C231 C235 1.434(2) . ?
C231 C232 1.4342(18) . ?
C232 C233 1.421(2) . ?
C232 H232 0.9500 . ?
C233 C234 1.412(2) . ?
C233 H233 0.9500 . ?
C234 C235 1.428(2) . ?
C234 H234 0.9500 . ?
C235 H235 0.9500 . ?
C241 C242 1.416(3) . ?
C241 C245 1.422(3) . ?
C241 H241 0.9500 . ?
C242 C243 1.418(2) . ?
C242 H242 0.9500 . ?
C243 C244 1.419(2) . ?
C243 H243 0.9500 . ?
C244 C245 1.420(2) . ?
C244 H244 0.9500 . ?
C245 H245 0.9500 . ?
C251 C252 1.431(2) . ?
C251 C255 1.436(2) . ?
C252 C253 1.424(3) . ?
C252 H252 0.9500 . ?
C253 C254 1.424(3) . ?
C253 H253 0.9500 . ?
C254 C255 1.415(3) . ?
C254 H254 0.9500 . ?
C255 H255 0.9500 . ?
C261 C262 1.418(3) . ?
C261 C265 1.422(3) . ?
C261 H261 0.9500 . ?
C262 C263 1.416(3) . ?
C262 H262 0.9500 . ?
C263 C264 1.401(3) . ?
C263 H263 0.9500 . ?
C264 C265 1.425(3) . ?
C264 H264 0.9500 . ?
C265 H265 0.9500 . ?
C311 C316 1.398(2) . ?
C311 C312 1.404(2) . ?
C311 C321 1.494(2) . ?
C312 C313 1.399(2) . ?
C313 C314 1.387(3) . ?
C313 H313 0.9500 . ?
C314 C315 1.378(3) . ?
C314 H314 0.9500 . ?
C315 C316 1.386(3) . ?
C315 H315 0.9500 . ?
C316 H316 0.9500 . ?
C321 C326 1.396(2) . ?
C321 C322 1.408(2) . ?
C322 C323 1.398(2) . ?
C323 C324 1.396(3) . ?
C323 H323 0.9500 . ?
C324 C325 1.373(3) . ?
C324 H324 0.9500 . ?
C325 C326 1.384(3) . ?
C325 H325 0.9500 . ?
C326 H326 0.9500 . ?
C331 C332 1.4310(19) . ?
C331 C335 1.4365(17) . ?
C332 C333 1.419(2) . ?
C332 H332 0.9500 . ?
C333 C334 1.429(2) . ?
C333 H333 0.9500 . ?
C334 C335 1.415(2) . ?
C334 H334 0.9500 . ?
C335 H335 0.9500 . ?
C341 C345 1.419(3) . ?
C341 C342 1.424(2) . ?
C341 H341 0.9500 . ?
C342 C343 1.422(2) . ?
C342 H342 0.9500 . ?
C343 C344 1.418(2) . ?
C343 H343 0.9500 . ?
C344 C345 1.427(2) . ?
C344 H344 0.9500 . ?
C345 H345 0.9500 . ?
C351 C352 1.435(5) . ?
C351 C355 1.438(5) . ?
C352 C353 1.418(5) . ?
C352 H352 0.9500 . ?
C353 C354 1.425(5) . ?
C353 H353 0.9500 . ?
C354 C355 1.422(5) . ?
C354 H354 0.9500 . ?
C355 H355 0.9500 . ?
C356 C357 1.423(8) . ?
C356 C350 1.438(8) . ?
C357 C358 1.407(8) . ?
C357 H357 0.9500 . ?
C358 C359 1.434(9) . ?
C358 H358 0.9500 . ?
C359 C350 1.427(8) . ?
C359 H359 0.9500 . ?
C350 H350 0.9500 . ?
C361 C362 1.419(6) . ?
C361 C365 1.424(5) . ?
C361 H361 0.9500 . ?
C362 C363 1.420(7) . ?
C362 H362 0.9500 . ?
C363 C364 1.421(6) . ?
C363 H363 0.9500 . ?
C364 C365 1.419(6) . ?
C364 H364 0.9500 . ?
C365 H365 0.9500 . ?
C366 C360 1.400(9) . ?
C366 C367 1.419(10) . ?
C366 H366 0.9500 . ?
C367 C368 1.432(11) . ?
C367 H367 0.9500 . ?
C368 C369 1.418(10) . ?
C368 H368 0.9500 . ?
C369 C360 1.395(9) . ?
C369 H369 0.9500 . ?
C360 H360 0.9500 . ?

loop_
_platon_squeeze_void_nr
_platon_squeeze_void_average_x
_platon_squeeze_void_average_y
_platon_squeeze_void_average_z
_platon_squeeze_void_volume
_platon_squeeze_void_count_electrons
1 0.002 0.500 0.000 1442.4 414.8
2 -0.054 0.000 0.500 1442.5 413.7
